data_7118062
loop_
_publ_author_name
'Ningning Yuan'
'Zaichao Zhang'
'Xingyong Wang'
'Xinping Wang'

_publ_section_title
;
 Isolation and crystal structure of a dithiophene dication: controlling
 covalent connection and disconnection with temperature and phase
;
_journal_name_full Chem.Commun.
_journal_page_first 16714
_journal_paper_doi 10.1039/C5cc06755C
_journal_volume 51
_journal_year 2015
_chemical_formula_moiety 'C29 H28 O2 S2, 2(C16 Al F36 O4), C H2 Cl2'
_chemical_formula_sum 'C62 H30 Al2 Cl2 F72 O10 S2'
_chemical_formula_weight 2491.84
_chemical_name_systematic
; 
 ? 
;
_space_group_IT_number 14
_symmetry_cell_setting monoclinic
_symmetry_space_group_name_Hall '-P 2yn'
_symmetry_space_group_name_H-M 'P 1 21/n 1'
_atom_sites_solution_hydrogens geom
_atom_sites_solution_primary direct
_atom_sites_solution_secondary difmap
_audit_creation_method SHELXL-97
_audit_update_record
;
2015-01-07 deposited with the CCDC.
2015-09-21 downloaded from the CCDC.
;
_cell_angle_alpha 90.00
_cell_angle_beta 99.776(2)
_cell_angle_gamma 90.00
_cell_formula_units_Z 4
_cell_length_a 11.7515(12)
_cell_length_b 24.273(3)
_cell_length_c 30.087(3)
_cell_measurement_reflns_used 9826
_cell_measurement_temperature 123(2)
_cell_measurement_theta_max 27.38
_cell_measurement_theta_min 2.22
_cell_volume 8457.5(16)
_computing_cell_refinement 'Bruker SAINT'
_computing_data_collection 'Bruker APEX II'
_computing_data_reduction 'Bruker SAINT'
_computing_molecular_graphics 'Bruker SHELXTL'
_computing_publication_material 'Bruker SHELXTL'
_computing_structure_refinement 'SHELXL-97 (Sheldrick, 2008)'
_computing_structure_solution 'SHELXS-97 (Sheldrick, 2008)'
_diffrn_ambient_temperature 123(2)
_diffrn_measured_fraction_theta_full 0.990
_diffrn_measured_fraction_theta_max 0.990
_diffrn_radiation_monochromator graphite
_diffrn_radiation_source 'fine-focus sealed tube'
_diffrn_radiation_type MoK\a
_diffrn_radiation_wavelength 0.71073
_diffrn_reflns_av_R_equivalents 0.0566
_diffrn_reflns_av_sigmaI/netI 0.0526
_diffrn_reflns_limit_h_max 15
_diffrn_reflns_limit_h_min -15
_diffrn_reflns_limit_k_max 23
_diffrn_reflns_limit_k_min -31
_diffrn_reflns_limit_l_max 38
_diffrn_reflns_limit_l_min -39
_diffrn_reflns_number 74951
_diffrn_reflns_theta_full 27.50
_diffrn_reflns_theta_max 27.50
_diffrn_reflns_theta_min 1.08
_exptl_absorpt_coefficient_mu 0.361
_exptl_absorpt_correction_T_max 0.9119
_exptl_absorpt_correction_T_min 0.4799
_exptl_absorpt_correction_type multi-scan
_exptl_absorpt_process_details 'SADABS (Bruker, 2000)'
_exptl_crystal_colour violet
_exptl_crystal_density_diffrn 1.957
_exptl_crystal_density_method 'not measured'
_exptl_crystal_description block
_exptl_crystal_F_000 4888
_exptl_crystal_size_max 0.38
_exptl_crystal_size_mid 0.29
_exptl_crystal_size_min 0.26
_refine_diff_density_max 1.095
_refine_diff_density_min -0.697
_refine_diff_density_rms 0.079
_refine_ls_extinction_method none
_refine_ls_goodness_of_fit_ref 1.177
_refine_ls_hydrogen_treatment constr
_refine_ls_matrix_type full
_refine_ls_number_parameters 2612
_refine_ls_number_reflns 19246
_refine_ls_number_restraints 5571
_refine_ls_restrained_S_all 1.205
_refine_ls_R_factor_all 0.1050
_refine_ls_R_factor_gt 0.0754
_refine_ls_shift/su_max 0.001
_refine_ls_shift/su_mean 0.000
_refine_ls_structure_factor_coef Fsqd
_refine_ls_weighting_details 'calc w=1/[\s^2^(Fo^2^)+(0.0949P)^2^+11.7423P] where P=(Fo^2^+2Fc^2^)/3'
_refine_ls_weighting_scheme calc
_refine_ls_wR_factor_gt 0.2025
_refine_ls_wR_factor_ref 0.2191
_reflns_number_gt 13778
_reflns_number_total 19246
_reflns_threshold_expression >2sigma(I)
_cod_data_source_file c5cc06755c2.cif
_cod_data_source_block 11
_cod_original_cell_volume 8457.5(15)
_cod_original_sg_symbol_Hall '-P 2yn  '
_cod_original_sg_symbol_H-M 'P2(1)/n  '
_cod_database_code 7118062

loop_
_symmetry_equiv_pos_as_xyz
'x, y, z'
'-x+1/2, y+1/2, -z+1/2'
'-x, -y, -z'
'x-1/2, -y-1/2, z-1/2'

loop_
_atom_site_label
_atom_site_type_symbol
_atom_site_fract_x
_atom_site_fract_y
_atom_site_fract_z
_atom_site_U_iso_or_equiv
_atom_site_adp_type
_atom_site_occupancy
_atom_site_symmetry_multiplicity
_atom_site_calc_flag
_atom_site_refinement_flags
_atom_site_disorder_assembly
_atom_site_disorder_group
C28A C 0.2792(5) 0.6128(3) 0.2379(2) 0.0234(11) Uani 0.775(5) 1 d PDU A 1
C28B C 0.2719(5) 0.6130(2) 0.2824(2) 0.0227(11) Uani 0.775(5) 1 d PDU A 1
C29B C 0.3710(5) 0.6441(2) 0.30935(19) 0.0274(12) Uani 0.775(5) 1 d PDU A 1
H29A H 0.4310 0.6188 0.3248 0.033 Uiso 0.775(5) 1 calc PR A 1
H29B H 0.3446 0.6685 0.3320 0.033 Uiso 0.775(5) 1 calc PR A 1
C31A C 0.4156(5) 0.6778(2) 0.2723(2) 0.0305(14) Uani 0.775(5) 1 d PDU A 1
H31A H 0.3781 0.7144 0.2688 0.037 Uiso 0.775(5) 1 calc PR A 1
H31B H 0.5003 0.6830 0.2799 0.037 Uiso 0.775(5) 1 calc PR A 1
C29A C 0.3839(5) 0.6436(2) 0.2291(2) 0.0261(14) Uani 0.775(5) 1 d PDU A 1
H29C H 0.3654 0.6675 0.2022 0.031 Uiso 0.775(5) 1 calc PR A 1
H29D H 0.4470 0.6181 0.2250 0.031 Uiso 0.775(5) 1 calc PR A 1
S1A S 0.0060(2) 0.52622(10) 0.17671(9) 0.0255(5) Uani 0.775(5) 1 d PDU A 1
C17A C 0.0682(7) 0.5647(5) 0.13968(18) 0.0247(19) Uani 0.775(5) 1 d PDU A 1
C18A C 0.1690(6) 0.5930(4) 0.1613(2) 0.0244(16) Uani 0.775(5) 1 d PDU A 1
H18A H 0.2141 0.6159 0.1455 0.029 Uiso 0.775(5) 1 calc PR A 1
C19A C 0.1943(4) 0.5843(2) 0.20610(17) 0.0216(11) Uani 0.775(5) 1 d PDU A 1
C20A C 0.1205(4) 0.54155(17) 0.22442(14) 0.0220(9) Uani 0.775(5) 1 d PDU A 1
C30A C 0.1901(6) 0.4883(3) 0.2354(3) 0.0250(17) Uani 0.775(5) 1 d PDU A 1
H30A H 0.2258 0.4778 0.2095 0.038 Uiso 0.775(5) 1 calc PR A 1
H30B H 0.1385 0.4588 0.2420 0.038 Uiso 0.775(5) 1 calc PR A 1
H30C H 0.2504 0.4944 0.2617 0.038 Uiso 0.775(5) 1 calc PR A 1
S1B S 0.00152(16) 0.51746(10) 0.29663(5) 0.0275(4) Uani 0.775(5) 1 d PDU A 1
C17B C 0.0919(6) 0.5289(3) 0.34691(19) 0.0285(15) Uani 0.775(5) 1 d PDU A 1
C18B C 0.1835(6) 0.5661(2) 0.3418(2) 0.0263(14) Uani 0.775(5) 1 d PDU A 1
H18B H 0.2405 0.5775 0.3663 0.032 Uiso 0.775(5) 1 calc PR A 1
C19B C 0.1820(4) 0.5835(2) 0.29925(15) 0.0235(10) Uani 0.775(5) 1 d PDU A 1
C20B C 0.0768(4) 0.56657(17) 0.26563(14) 0.0234(9) Uani 0.775(5) 1 d PDU A 1
C30B C -0.0030(7) 0.6162(3) 0.2540(3) 0.0280(18) Uani 0.775(5) 1 d PDU A 1
H30D H -0.0243 0.6313 0.2816 0.042 Uiso 0.775(5) 1 calc PR A 1
H30E H -0.0729 0.6046 0.2335 0.042 Uiso 0.775(5) 1 calc PR A 1
H30F H 0.0370 0.6445 0.2393 0.042 Uiso 0.775(5) 1 calc PR A 1
C21B C 0.0630(7) 0.4425(4) 0.4660(3) 0.0316(14) Uani 0.775(5) 1 d PDU A 1
C22B C -0.0153(10) 0.4314(4) 0.4264(4) 0.0315(14) Uani 0.775(5) 1 d PDU A 1
H22B H -0.0730 0.4039 0.4262 0.038 Uiso 0.775(5) 1 calc PR A 1
C23B C -0.0080(9) 0.4605(3) 0.3882(3) 0.0279(15) Uani 0.775(5) 1 d PDU A 1
H23B H -0.0623 0.4534 0.3617 0.033 Uiso 0.775(5) 1 calc PR A 1
C24B C 0.0779(9) 0.5009(4) 0.3870(3) 0.0271(12) Uani 0.775(5) 1 d PDU A 1
C25B C 0.1538(9) 0.5122(5) 0.4281(3) 0.0325(14) Uani 0.775(5) 1 d PDU A 1
H25B H 0.2108 0.5401 0.4287 0.039 Uiso 0.775(5) 1 calc PR A 1
C26B C 0.1466(7) 0.4840(5) 0.4660(3) 0.0354(17) Uani 0.775(5) 1 d PDU A 1
H26B H 0.1983 0.4923 0.4930 0.042 Uiso 0.775(5) 1 calc PR A 1
O5B O 0.0667(6) 0.4144(3) 0.5045(3) 0.0391(16) Uani 0.775(5) 1 d PDU A 1
C27B C -0.0059(12) 0.3668(5) 0.5045(5) 0.054(3) Uani 0.775(5) 1 d PDU A 1
H27A H -0.0867 0.3785 0.5016 0.081 Uiso 0.775(5) 1 calc PR A 1
H27B H 0.0163 0.3465 0.5328 0.081 Uiso 0.775(5) 1 calc PR A 1
H27C H 0.0030 0.3429 0.4790 0.081 Uiso 0.775(5) 1 calc PR A 1
C28C C 0.2686(17) 0.6158(9) 0.2404(7) 0.024(2) Uani 0.225(5) 1 d PDU A 2
C28D C 0.2860(16) 0.5996(7) 0.2840(8) 0.025(2) Uani 0.225(5) 1 d PDU A 2
C29D C 0.3923(17) 0.6253(8) 0.3109(6) 0.028(3) Uani 0.225(5) 1 d PDU A 2
H29E H 0.4515 0.5970 0.3215 0.033 Uiso 0.225(5) 1 calc PR A 2
H29F H 0.3734 0.6454 0.3374 0.033 Uiso 0.225(5) 1 calc PR A 2
C31C C 0.434(2) 0.6645(9) 0.2778(7) 0.032(3) Uani 0.225(5) 1 d PDU A 2
H31C H 0.5164 0.6580 0.2769 0.039 Uiso 0.225(5) 1 calc PR A 2
H31D H 0.4243 0.7032 0.2871 0.039 Uiso 0.225(5) 1 calc PR A 2
C29C C 0.362(2) 0.6543(10) 0.2314(7) 0.029(3) Uani 0.225(5) 1 d PDU A 2
H29G H 0.3285 0.6891 0.2179 0.034 Uiso 0.225(5) 1 calc PR A 2
H29H H 0.4091 0.6372 0.2109 0.034 Uiso 0.225(5) 1 calc PR A 2
S1C S -0.0204(7) 0.5417(4) 0.1808(3) 0.0281(16) Uani 0.225(5) 1 d PDU A 2
C17C C 0.052(3) 0.569(2) 0.1415(4) 0.026(3) Uani 0.225(5) 1 d PDU A 2
C18C C 0.151(2) 0.5996(15) 0.1633(7) 0.025(3) Uani 0.225(5) 1 d PDU A 2
H18C H 0.1987 0.6199 0.1467 0.030 Uiso 0.225(5) 1 calc PR A 2
C19C C 0.1710(13) 0.5974(7) 0.2084(5) 0.022(2) Uani 0.225(5) 1 d PDU A 2
C20C C 0.0736(10) 0.5714(5) 0.2297(4) 0.022(2) Uani 0.225(5) 1 d PDU A 2
C30C C 0.007(2) 0.6177(9) 0.2477(9) 0.023(5) Uani 0.225(5) 1 d PDU A 2
H30G H 0.0511 0.6318 0.2760 0.035 Uiso 0.225(5) 1 calc PR A 2
H30H H -0.0678 0.6036 0.2534 0.035 Uiso 0.225(5) 1 calc PR A 2
H30I H -0.0067 0.6475 0.2255 0.035 Uiso 0.225(5) 1 calc PR A 2
S1D S 0.0310(6) 0.4943(3) 0.29624(19) 0.0299(14) Uani 0.225(5) 1 d PDU A 2
C17D C 0.101(2) 0.5158(10) 0.3478(5) 0.026(3) Uani 0.225(5) 1 d PDU A 2
C18D C 0.196(2) 0.5512(9) 0.3435(6) 0.026(3) Uani 0.225(5) 1 d PDU A 2
H18D H 0.2457 0.5660 0.3689 0.031 Uiso 0.225(5) 1 calc PR A 2
C19D C 0.2099(12) 0.5619(6) 0.3012(4) 0.024(2) Uani 0.225(5) 1 d PDU A 2
C20D C 0.1303(10) 0.5296(5) 0.2649(4) 0.023(2) Uani 0.225(5) 1 d PDU A 2
C30D C 0.2012(19) 0.4849(8) 0.2465(8) 0.025(6) Uani 0.225(5) 1 d PDU A 2
H30J H 0.1745 0.4808 0.2139 0.037 Uiso 0.225(5) 1 calc PR A 2
H30K H 0.1915 0.4499 0.2616 0.037 Uiso 0.225(5) 1 calc PR A 2
H30L H 0.2829 0.4954 0.2520 0.037 Uiso 0.225(5) 1 calc PR A 2
C21D C 0.044(3) 0.4408(13) 0.4686(10) 0.034(3) Uani 0.225(5) 1 d PDU A 2
C22D C -0.019(3) 0.4247(14) 0.4265(12) 0.031(3) Uani 0.225(5) 1 d PDU A 2
H22D H -0.0751 0.3963 0.4248 0.037 Uiso 0.225(5) 1 calc PR A 2
C23D C 0.001(3) 0.4502(14) 0.3885(11) 0.029(3) Uani 0.225(5) 1 d PDU A 2
H23D H -0.0417 0.4391 0.3602 0.034 Uiso 0.225(5) 1 calc PR A 2
C24D C 0.084(3) 0.4927(13) 0.3898(9) 0.028(2) Uani 0.225(5) 1 d PDU A 2
C25D C 0.146(3) 0.5080(17) 0.4326(12) 0.032(3) Uani 0.225(5) 1 d PDU A 2
H25D H 0.2030 0.5362 0.4345 0.039 Uiso 0.225(5) 1 calc PR A 2
C26D C 0.127(3) 0.4830(17) 0.4705(10) 0.033(3) Uani 0.225(5) 1 d PDU A 2
H26D H 0.1689 0.4940 0.4988 0.040 Uiso 0.225(5) 1 calc PR A 2
O5D O 0.039(2) 0.4207(13) 0.5093(10) 0.037(3) Uani 0.225(5) 1 d PDU A 2
C27D C -0.030(4) 0.3723(17) 0.5126(17) 0.040(6) Uani 0.225(5) 1 d PDU A 2
H27D H -0.1115 0.3814 0.5037 0.059 Uiso 0.225(5) 1 calc PR A 2
H27E H -0.0156 0.3588 0.5437 0.059 Uiso 0.225(5) 1 calc PR A 2
H27F H -0.0084 0.3437 0.4925 0.059 Uiso 0.225(5) 1 calc PR A 2
Al1A Al 0.0908(3) 0.13249(17) 0.63102(13) 0.0206(8) Uani 0.787(2) 1 d PDU B 5
O1A O 0.0827(5) 0.06188(17) 0.6365(2) 0.0316(11) Uani 0.787(2) 1 d PDU B 5
C1A C 0.0426(4) 0.0184(2) 0.65690(17) 0.0351(11) Uani 0.787(2) 1 d PDU B 5
C2A C -0.0782(6) 0.0020(3) 0.6323(2) 0.0557(16) Uani 0.787(2) 1 d PDU B 5
C3A C 0.0373(6) 0.0309(3) 0.7068(2) 0.0473(14) Uani 0.787(2) 1 d PDU B 5
C4A C 0.1275(6) -0.0304(2) 0.6546(2) 0.0587(16) Uani 0.787(2) 1 d PDU B 5
F1A F -0.1277(4) -0.03517(18) 0.65581(18) 0.0760(13) Uani 0.787(2) 1 d PDU B 5
F2A F -0.1475(4) 0.0455(2) 0.62622(18) 0.0704(14) Uani 0.787(2) 1 d PDU B 5
F3A F -0.0723(5) -0.0195(2) 0.59246(15) 0.0998(18) Uani 0.787(2) 1 d PDU B 5
F4A F 0.0291(5) -0.01351(16) 0.73175(14) 0.0662(12) Uani 0.787(2) 1 d PDU B 5
F5A F 0.1285(4) 0.0598(2) 0.72587(13) 0.0745(12) Uani 0.787(2) 1 d PDU B 5
F6A F -0.0546(4) 0.06187(18) 0.71026(17) 0.0571(12) Uani 0.787(2) 1 d PDU B 5
F7A F 0.0852(7) -0.0783(2) 0.6654(3) 0.083(2) Uani 0.787(2) 1 d PDU B 5
F8A F 0.1596(6) -0.03434(18) 0.6158(2) 0.0917(18) Uani 0.787(2) 1 d PDU B 5
F9A F 0.2244(4) -0.0226(2) 0.6853(3) 0.102(2) Uani 0.787(2) 1 d PDU B 5
O2A O 0.2069(3) 0.15825(17) 0.66804(12) 0.0259(8) Uani 0.787(2) 1 d PDU B 5
C5A C 0.3221(4) 0.16654(19) 0.67693(16) 0.0265(10) Uani 0.787(2) 1 d PDU B 5
C6A C 0.3880(5) 0.1114(2) 0.67787(18) 0.0333(12) Uani 0.787(2) 1 d PDU B 5
C7A C 0.3509(4) 0.1941(2) 0.72411(16) 0.0340(11) Uani 0.787(2) 1 d PDU B 5
C8A C 0.3629(4) 0.20401(19) 0.64111(15) 0.0283(10) Uani 0.787(2) 1 d PDU B 5
F10A F 0.4995(2) 0.11701(14) 0.67678(13) 0.0414(8) Uani 0.787(2) 1 d PDU B 5
F11A F 0.3427(6) 0.0798(3) 0.64255(17) 0.0354(13) Uani 0.787(2) 1 d PDU B 5
F12A F 0.3793(3) 0.08225(16) 0.71526(12) 0.0442(9) Uani 0.787(2) 1 d PDU B 5
F13A F 0.4623(3) 0.19232(16) 0.74098(11) 0.0509(9) Uani 0.787(2) 1 d PDU B 5
F14A F 0.2936(3) 0.16950(15) 0.75322(10) 0.0463(8) Uani 0.787(2) 1 d PDU B 5
F15A F 0.3197(3) 0.24681(15) 0.72183(14) 0.0411(9) Uani 0.787(2) 1 d PDU B 5
F16A F 0.4656(3) 0.22695(14) 0.65558(11) 0.0447(8) Uani 0.787(2) 1 d PDU B 5
F17A F 0.2874(3) 0.24439(12) 0.62913(11) 0.0395(7) Uani 0.787(2) 1 d PDU B 5
F18A F 0.3713(3) 0.17587(12) 0.60417(9) 0.0342(6) Uani 0.787(2) 1 d PDU B 5
O3A O -0.0331(3) 0.1619(2) 0.64404(16) 0.0303(10) Uani 0.787(2) 1 d PDU B 5
C9A C -0.0838(4) 0.2079(2) 0.65734(18) 0.0371(11) Uani 0.787(2) 1 d PDU B 5
C10A C -0.2125(5) 0.1930(3) 0.6566(2) 0.0576(16) Uani 0.787(2) 1 d PDU B 5
C11A C -0.0739(6) 0.2563(3) 0.6254(2) 0.0517(15) Uani 0.787(2) 1 d PDU B 5
C12A C -0.0280(5) 0.2241(2) 0.7059(2) 0.0459(14) Uani 0.787(2) 1 d PDU B 5
F19A F -0.2771(4) 0.2375(2) 0.6595(2) 0.0823(17) Uani 0.787(2) 1 d PDU B 5
F20A F -0.2542(4) 0.1670(2) 0.6179(2) 0.0785(18) Uani 0.787(2) 1 d PDU B 5
F21A F -0.2232(5) 0.1595(2) 0.6904(2) 0.0785(17) Uani 0.787(2) 1 d PDU B 5
F22A F -0.0977(8) 0.3054(2) 0.6433(3) 0.0603(19) Uani 0.787(2) 1 d PDU B 5
F23A F 0.0341(5) 0.2611(2) 0.61629(16) 0.0562(13) Uani 0.787(2) 1 d PDU B 5
F24A F -0.1447(5) 0.2503(3) 0.58613(18) 0.080(2) Uani 0.787(2) 1 d PDU B 5
F25A F -0.0977(4) 0.25577(17) 0.72625(14) 0.0546(10) Uani 0.787(2) 1 d PDU B 5
F26A F -0.0004(5) 0.18033(15) 0.73125(12) 0.0624(11) Uani 0.787(2) 1 d PDU B 5
F27A F 0.0681(3) 0.25380(17) 0.70499(15) 0.0515(10) Uani 0.787(2) 1 d PDU B 5
O4A O 0.1081(3) 0.14794(17) 0.57683(11) 0.0282(8) Uani 0.787(2) 1 d PDU B 5
C13A C 0.0801(4) 0.1342(2) 0.53247(16) 0.0328(10) Uani 0.787(2) 1 d PDU B 5
C14A C 0.1387(5) 0.0794(2) 0.5234(2) 0.0430(13) Uani 0.787(2) 1 d PDU B 5
C15A C 0.1266(5) 0.1802(2) 0.50516(17) 0.0428(12) Uani 0.787(2) 1 d PDU B 5
C16A C -0.0519(5) 0.1290(3) 0.51799(19) 0.0484(14) Uani 0.787(2) 1 d PDU B 5
F28A F 0.1483(5) 0.0733(2) 0.48010(16) 0.0647(16) Uani 0.787(2) 1 d PDU B 5
F29A F 0.2429(4) 0.0755(2) 0.54799(15) 0.0508(12) Uani 0.787(2) 1 d PDU B 5
F30A F 0.0794(4) 0.03590(17) 0.53412(16) 0.0589(12) Uani 0.787(2) 1 d PDU B 5
F31A F 0.0818(4) 0.17815(19) 0.46127(11) 0.0638(11) Uani 0.787(2) 1 d PDU B 5
F32A F 0.1034(4) 0.22940(15) 0.51986(13) 0.0575(10) Uani 0.787(2) 1 d PDU B 5
F33A F 0.2415(3) 0.17620(17) 0.50856(13) 0.0525(9) Uani 0.787(2) 1 d PDU B 5
F34A F -0.0807(3) 0.1045(2) 0.47815(12) 0.0679(12) Uani 0.787(2) 1 d PDU B 5
F35A F -0.0980(3) 0.10090(18) 0.54775(12) 0.0585(10) Uani 0.787(2) 1 d PDU B 5
F36A F -0.1014(3) 0.1781(2) 0.51498(14) 0.0688(12) Uani 0.787(2) 1 d PDU B 5
Al1B Al 0.0866(13) 0.1333(7) 0.6292(5) 0.028(3) Uani 0.213(2) 1 d PDU B 6
O1B O 0.0847(16) 0.0635(5) 0.6391(7) 0.032(3) Uani 0.213(2) 1 d PDU B 6
C1B C 0.0290(10) 0.0181(6) 0.6506(4) 0.043(2) Uani 0.213(2) 1 d PDU B 6
C2B C -0.0957(12) 0.0174(6) 0.6244(5) 0.058(3) Uani 0.213(2) 1 d PDU B 6
C3B C 0.0269(12) 0.0185(6) 0.7014(4) 0.048(3) Uani 0.213(2) 1 d PDU B 6
C4B C 0.0950(12) -0.0330(5) 0.6378(5) 0.046(3) Uani 0.213(2) 1 d PDU B 6
F1B F -0.1413(12) -0.0330(6) 0.6213(5) 0.073(4) Uani 0.213(2) 1 d PDU B 6
F2B F -0.1001(12) 0.0367(6) 0.5834(4) 0.070(4) Uani 0.213(2) 1 d PDU B 6
F3B F -0.1636(13) 0.0466(7) 0.6476(5) 0.064(4) Uani 0.213(2) 1 d PDU B 6
F4B F -0.0501(12) -0.0168(5) 0.7125(4) 0.050(3) Uani 0.213(2) 1 d PDU B 6
F5B F 0.0038(13) 0.0692(5) 0.7150(5) 0.047(3) Uani 0.213(2) 1 d PDU B 6
F6B F 0.1299(10) 0.0063(6) 0.7251(4) 0.055(3) Uani 0.213(2) 1 d PDU B 6
F7B F 0.067(2) -0.0781(7) 0.6580(9) 0.074(6) Uani 0.213(2) 1 d PDU B 6
F8B F 0.2086(10) -0.0251(5) 0.6488(5) 0.044(3) Uani 0.213(2) 1 d PDU B 6
F9B F 0.0706(14) -0.0425(6) 0.5943(4) 0.057(4) Uani 0.213(2) 1 d PDU B 6
O2B O 0.2208(9) 0.1600(6) 0.6507(4) 0.028(3) Uani 0.213(2) 1 d PDU B 6
C5B C 0.3201(10) 0.1605(5) 0.6811(4) 0.032(2) Uani 0.213(2) 1 d PDU B 6
C6B C 0.3726(12) 0.1020(5) 0.6857(5) 0.037(3) Uani 0.213(2) 1 d PDU B 6
C7B C 0.2932(11) 0.1792(5) 0.7276(4) 0.042(3) Uani 0.213(2) 1 d PDU B 6
C8B C 0.4082(10) 0.2001(5) 0.6656(4) 0.043(3) Uani 0.213(2) 1 d PDU B 6
F10B F 0.4855(9) 0.1028(6) 0.7032(5) 0.058(3) Uani 0.213(2) 1 d PDU B 6
F11B F 0.364(2) 0.0773(10) 0.6451(6) 0.043(6) Uani 0.213(2) 1 d PDU B 6
F12B F 0.3180(13) 0.0692(5) 0.7114(5) 0.055(4) Uani 0.213(2) 1 d PDU B 6
F13B F 0.3757(12) 0.1649(6) 0.7604(4) 0.071(4) Uani 0.213(2) 1 d PDU B 6
F14B F 0.1958(10) 0.1542(6) 0.7348(4) 0.066(4) Uani 0.213(2) 1 d PDU B 6
F15B F 0.2746(13) 0.2327(5) 0.7282(5) 0.054(4) Uani 0.213(2) 1 d PDU B 6
F16B F 0.4951(10) 0.2120(6) 0.6986(5) 0.069(4) Uani 0.213(2) 1 d PDU B 6
F17B F 0.3584(12) 0.2469(4) 0.6498(5) 0.055(3) Uani 0.213(2) 1 d PDU B 6
F18B F 0.4541(10) 0.1764(5) 0.6325(4) 0.056(3) Uani 0.213(2) 1 d PDU B 6
O3B O -0.0187(12) 0.1647(7) 0.6535(6) 0.039(3) Uani 0.213(2) 1 d PDU B 6
C9B C -0.0905(11) 0.2065(6) 0.6568(4) 0.044(2) Uani 0.213(2) 1 d PDU B 6
C10B C -0.2164(11) 0.1910(6) 0.6382(5) 0.054(3) Uani 0.213(2) 1 d PDU B 6
C11B C -0.0592(15) 0.2572(7) 0.6295(6) 0.051(3) Uani 0.213(2) 1 d PDU B 6
C12B C -0.0757(12) 0.2239(6) 0.7072(5) 0.050(3) Uani 0.213(2) 1 d PDU B 6
F19B F -0.2826(12) 0.2360(6) 0.6299(6) 0.070(4) Uani 0.213(2) 1 d PDU B 6
F20B F -0.2225(14) 0.1640(8) 0.5987(5) 0.068(5) Uani 0.213(2) 1 d PDU B 6
F21B F -0.2591(14) 0.1580(7) 0.6664(6) 0.067(4) Uani 0.213(2) 1 d PDU B 6
F22B F -0.110(3) 0.3026(8) 0.6426(11) 0.064(6) Uani 0.213(2) 1 d PDU B 6
F23B F 0.0540(13) 0.2638(8) 0.6369(6) 0.052(4) Uani 0.213(2) 1 d PDU B 6
F24B F -0.0975(16) 0.2501(10) 0.5855(6) 0.065(5) Uani 0.213(2) 1 d PDU B 6
F25B F -0.1590(13) 0.2587(6) 0.7132(5) 0.069(5) Uani 0.213(2) 1 d PDU B 6
F26B F -0.0772(12) 0.1800(5) 0.7331(4) 0.058(3) Uani 0.213(2) 1 d PDU B 6
F27B F 0.0273(11) 0.2487(7) 0.7199(5) 0.056(4) Uani 0.213(2) 1 d PDU B 6
O4B O 0.0582(11) 0.1450(6) 0.5720(3) 0.031(3) Uani 0.213(2) 1 d PDU B 6
C13B C 0.0916(10) 0.1434(5) 0.5312(4) 0.039(2) Uani 0.213(2) 1 d PDU B 6
C14B C 0.1349(13) 0.0849(5) 0.5229(5) 0.045(3) Uani 0.213(2) 1 d PDU B 6
C15B C 0.1893(11) 0.1848(5) 0.5291(5) 0.052(3) Uani 0.213(2) 1 d PDU B 6
C16B C -0.0139(11) 0.1575(6) 0.4949(4) 0.056(3) Uani 0.213(2) 1 d PDU B 6
F28B F 0.1926(13) 0.0833(8) 0.4887(5) 0.050(4) Uani 0.213(2) 1 d PDU B 6
F29B F 0.2059(12) 0.0670(7) 0.5595(4) 0.043(4) Uani 0.213(2) 1 d PDU B 6
F30B F 0.0481(13) 0.0496(6) 0.5149(6) 0.061(4) Uani 0.213(2) 1 d PDU B 6
F31B F 0.2043(15) 0.1944(7) 0.4868(4) 0.077(4) Uani 0.213(2) 1 d PDU B 6
F32B F 0.1703(13) 0.2329(5) 0.5475(5) 0.069(4) Uani 0.213(2) 1 d PDU B 6
F33B F 0.2899(9) 0.1655(6) 0.5510(5) 0.066(4) Uani 0.213(2) 1 d PDU B 6
F34B F 0.0010(14) 0.1417(7) 0.4552(4) 0.081(4) Uani 0.213(2) 1 d PDU B 6
F35B F -0.1083(11) 0.1326(8) 0.5045(6) 0.076(4) Uani 0.213(2) 1 d PDU B 6
F36B F -0.0329(13) 0.2116(5) 0.4959(5) 0.084(4) Uani 0.213(2) 1 d PDU B 6
Al1C Al 0.9943(5) 0.8298(2) 0.0913(2) 0.0239(9) Uani 0.6727(16) 1 d PDU C 3
O1C O 0.9979(3) 0.89667(15) 0.11099(13) 0.0251(8) Uani 0.6727(16) 1 d PDU C 3
C1C C 0.9339(5) 0.9407(2) 0.11927(19) 0.0285(12) Uani 0.6727(16) 1 d PDU C 3
C2C C 0.8628(5) 0.9282(2) 0.15693(18) 0.0338(12) Uani 0.6727(16) 1 d PDU C 3
C3C C 1.0173(5) 0.9891(2) 0.1345(2) 0.0403(13) Uani 0.6727(16) 1 d PDU C 3
C4C C 0.8516(5) 0.9588(2) 0.07602(18) 0.0324(12) Uani 0.6727(16) 1 d PDU C 3
F1C F 0.8272(4) 0.97341(17) 0.17541(13) 0.0483(10) Uani 0.6727(16) 1 d PDU C 3
F2C F 0.9234(4) 0.89880(17) 0.18951(12) 0.0449(9) Uani 0.6727(16) 1 d PDU C 3
F3C F 0.7680(3) 0.89907(15) 0.14060(12) 0.0380(8) Uani 0.6727(16) 1 d PDU C 3
F4C F 0.9647(4) 1.03772(15) 0.13137(16) 0.0560(11) Uani 0.6727(16) 1 d PDU C 3
F5C F 1.1015(3) 0.99108(18) 0.10964(15) 0.0502(10) Uani 0.6727(16) 1 d PDU C 3
F6C F 1.0701(5) 0.9827(3) 0.1774(2) 0.0537(16) Uani 0.6727(16) 1 d PDU C 3
F7C F 0.7702(4) 0.99409(17) 0.08429(14) 0.0406(9) Uani 0.6727(16) 1 d PDU C 3
F8C F 0.7965(3) 0.91499(14) 0.05585(11) 0.0348(8) Uani 0.6727(16) 1 d PDU C 3
F9C F 0.9072(6) 0.9823(3) 0.0466(2) 0.0452(16) Uani 0.6727(16) 1 d PDU C 3
O2C O 1.1324(4) 0.80373(19) 0.10633(15) 0.0291(10) Uani 0.6727(16) 1 d PDU C 3
C5C C 1.2298(5) 0.8043(2) 0.13773(19) 0.0275(12) Uani 0.6727(16) 1 d PDU C 3
C6C C 1.3160(5) 0.7632(2) 0.12179(19) 0.0361(12) Uani 0.6727(16) 1 d PDU C 3
C7C C 1.2023(5) 0.7860(2) 0.18392(18) 0.0345(12) Uani 0.6727(16) 1 d PDU C 3
C8C C 1.2853(5) 0.8628(2) 0.1421(2) 0.0394(14) Uani 0.6727(16) 1 d PDU C 3
F10C F 1.4037(3) 0.75076(18) 0.15443(14) 0.0466(10) Uani 0.6727(16) 1 d PDU C 3
F11C F 1.2622(4) 0.71637(19) 0.10732(16) 0.0470(11) Uani 0.6727(16) 1 d PDU C 3
F12C F 1.3586(4) 0.7840(2) 0.08731(16) 0.0509(12) Uani 0.6727(16) 1 d PDU C 3
F13C F 1.2885(3) 0.79672(19) 0.21781(13) 0.0469(10) Uani 0.6727(16) 1 d PDU C 3
F14C F 1.1087(3) 0.81179(16) 0.19246(11) 0.0402(9) Uani 0.6727(16) 1 d PDU C 3
F15C F 1.1825(5) 0.7328(2) 0.18556(16) 0.0426(12) Uani 0.6727(16) 1 d PDU C 3
F16C F 1.3984(4) 0.8609(2) 0.1595(2) 0.0547(15) Uani 0.6727(16) 1 d PDU C 3
F17C F 1.2748(3) 0.88672(17) 0.10222(15) 0.0479(10) Uani 0.6727(16) 1 d PDU C 3
F18C F 1.2347(3) 0.89508(15) 0.16878(14) 0.0496(10) Uani 0.6727(16) 1 d PDU C 3
O3C O 0.8919(3) 0.79470(15) 0.11441(14) 0.0285(8) Uani 0.6727(16) 1 d PDU C 3
C9C C 0.8239(5) 0.7501(2) 0.1148(2) 0.0359(12) Uani 0.6727(16) 1 d PDU C 3
C10C C 0.8537(8) 0.7206(4) 0.1600(3) 0.085(2) Uani 0.6727(16) 1 d PDU C 3
C11C C 0.6971(6) 0.7664(3) 0.1064(3) 0.068(2) Uani 0.6727(16) 1 d PDU C 3
C12C C 0.8429(7) 0.7091(3) 0.0763(3) 0.078(2) Uani 0.6727(16) 1 d PDU C 3
F19C F 0.7652(7) 0.6884(3) 0.1679(2) 0.133(3) Uani 0.6727(16) 1 d PDU C 3
F20C F 0.8681(7) 0.7536(3) 0.19320(17) 0.123(3) Uani 0.6727(16) 1 d PDU C 3
F21C F 0.9526(6) 0.6914(4) 0.1603(3) 0.138(4) Uani 0.6727(16) 1 d PDU C 3
F22C F 0.6272(4) 0.7237(2) 0.0943(2) 0.0804(17) Uani 0.6727(16) 1 d PDU C 3
F23C F 0.6760(5) 0.8035(3) 0.0744(3) 0.104(3) Uani 0.6727(16) 1 d PDU C 3
F24C F 0.6732(6) 0.7901(3) 0.1455(3) 0.115(3) Uani 0.6727(16) 1 d PDU C 3
F25C F 0.8034(6) 0.6588(2) 0.0866(3) 0.111(2) Uani 0.6727(16) 1 d PDU C 3
F26C F 0.9546(5) 0.7041(2) 0.0767(3) 0.117(3) Uani 0.6727(16) 1 d PDU C 3
F27C F 0.7817(7) 0.7304(3) 0.0371(2) 0.119(2) Uani 0.6727(16) 1 d PDU C 3
O4C O 0.9591(4) 0.82666(19) 0.03350(12) 0.0358(10) Uani 0.6727(16) 1 d PDU C 3
C13C C 0.9910(5) 0.8286(3) -0.0076(2) 0.0429(14) Uani 0.6727(16) 1 d PDU C 3
C14C C 0.8909(8) 0.8561(4) -0.0401(3) 0.071(2) Uani 0.6727(16) 1 d PDU C 3
C15C C 1.1013(7) 0.8632(3) -0.0063(3) 0.0671(19) Uani 0.6727(16) 1 d PDU C 3
C16C C 1.0116(8) 0.7699(4) -0.0241(3) 0.077(2) Uani 0.6727(16) 1 d PDU C 3
F28C F 0.8991(6) 0.8452(3) -0.08350(14) 0.100(2) Uani 0.6727(16) 1 d PDU C 3
F29C F 0.7890(4) 0.8356(3) -0.03311(16) 0.0790(16) Uani 0.6727(16) 1 d PDU C 3
F30C F 0.8935(9) 0.9113(3) -0.0332(4) 0.084(3) Uani 0.6727(16) 1 d PDU C 3
F31C F 1.1108(7) 0.8824(3) -0.0480(2) 0.085(2) Uani 0.6727(16) 1 d PDU C 3
F32C F 1.0986(4) 0.90831(19) 0.01903(15) 0.0637(12) Uani 0.6727(16) 1 d PDU C 3
F33C F 1.1958(4) 0.8316(3) 0.00970(17) 0.0855(18) Uani 0.6727(16) 1 d PDU C 3
F34C F 1.0714(7) 0.7721(3) -0.0581(2) 0.104(2) Uani 0.6727(16) 1 d PDU C 3
F35C F 1.0750(7) 0.7412(3) 0.0097(2) 0.088(2) Uani 0.6727(16) 1 d PDU C 3
F36C F 0.9087(7) 0.7450(3) -0.0372(2) 0.106(2) Uani 0.6727(16) 1 d PDU C 3
Al1D Al 0.9983(11) 0.8305(5) 0.0833(4) 0.024(2) Uani 0.3273(16) 1 d PDU C 4
O1D O 0.9407(7) 0.8926(3) 0.0958(3) 0.0332(17) Uani 0.3273(16) 1 d PDU C 4
C1D C 0.9591(8) 0.9445(4) 0.1110(3) 0.035(2) Uani 0.3273(16) 1 d PDU C 4
C2D C 0.8437(8) 0.9731(4) 0.1139(3) 0.047(2) Uani 0.3273(16) 1 d PDU C 4
C3D C 1.0380(9) 0.9456(4) 0.1571(3) 0.047(2) Uani 0.3273(16) 1 d PDU C 4
C4D C 1.0188(9) 0.9780(4) 0.0767(3) 0.045(3) Uani 0.3273(16) 1 d PDU C 4
F1D F 0.8539(8) 1.0270(3) 0.1177(4) 0.069(3) Uani 0.3273(16) 1 d PDU C 4
F2D F 0.7659(8) 0.9621(5) 0.0779(3) 0.062(2) Uani 0.3273(16) 1 d PDU C 4
F3D F 0.8024(9) 0.9538(5) 0.1496(4) 0.072(3) Uani 0.3273(16) 1 d PDU C 4
F4D F 1.0307(12) 0.9924(6) 0.1791(5) 0.063(4) Uani 0.3273(16) 1 d PDU C 4
F5D F 1.0120(10) 0.9048(4) 0.1835(3) 0.067(3) Uani 0.3273(16) 1 d PDU C 4
F6D F 1.1494(7) 0.9397(4) 0.1527(3) 0.064(2) Uani 0.3273(16) 1 d PDU C 4
F7D F 1.0674(8) 1.0234(3) 0.0956(3) 0.057(2) Uani 0.3273(16) 1 d PDU C 4
F8D F 1.1019(7) 0.9487(3) 0.0633(3) 0.052(2) Uani 0.3273(16) 1 d PDU C 4
F9D F 0.9425(11) 0.9909(6) 0.0409(4) 0.055(4) Uani 0.3273(16) 1 d PDU C 4
O2D O 1.1301(6) 0.8235(4) 0.1178(3) 0.030(2) Uani 0.3273(16) 1 d PDU C 4
C5D C 1.2344(9) 0.7986(4) 0.1242(3) 0.034(2) Uani 0.3273(16) 1 d PDU C 4
C6D C 1.2172(9) 0.7355(4) 0.1260(3) 0.044(2) Uani 0.3273(16) 1 d PDU C 4
C7D C 1.3058(8) 0.8187(4) 0.1689(3) 0.045(2) Uani 0.3273(16) 1 d PDU C 4
C8D C 1.2987(8) 0.8128(4) 0.0846(3) 0.043(2) Uani 0.3273(16) 1 d PDU C 4
F10D F 1.3109(8) 0.7075(4) 0.1213(3) 0.052(3) Uani 0.3273(16) 1 d PDU C 4
F11D F 1.1334(7) 0.7197(3) 0.0931(3) 0.051(2) Uani 0.3273(16) 1 d PDU C 4
F12D F 1.1855(10) 0.7224(5) 0.1656(3) 0.050(3) Uani 0.3273(16) 1 d PDU C 4
F13D F 1.3933(7) 0.7847(4) 0.1836(3) 0.063(2) Uani 0.3273(16) 1 d PDU C 4
F14D F 1.2412(8) 0.8215(5) 0.2009(3) 0.065(2) Uani 0.3273(16) 1 d PDU C 4
F15D F 1.3495(10) 0.8686(4) 0.1641(4) 0.058(3) Uani 0.3273(16) 1 d PDU C 4
F16D F 1.4116(7) 0.8038(5) 0.0959(4) 0.059(3) Uani 0.3273(16) 1 d PDU C 4
F17D F 1.2839(7) 0.8656(3) 0.0735(3) 0.053(2) Uani 0.3273(16) 1 d PDU C 4
F18D F 1.2628(7) 0.7815(4) 0.0486(3) 0.058(2) Uani 0.3273(16) 1 d PDU C 4
O3D O 0.9051(6) 0.7785(3) 0.0896(3) 0.0331(16) Uani 0.3273(16) 1 d PDU C 4
C9D C 0.8251(8) 0.7546(4) 0.1122(3) 0.047(2) Uani 0.3273(16) 1 d PDU C 4
C10D C 0.8521(10) 0.7680(5) 0.1620(4) 0.062(3) Uani 0.3273(16) 1 d PDU C 4
C11D C 0.7060(9) 0.7744(5) 0.0905(4) 0.061(3) Uani 0.3273(16) 1 d PDU C 4
C12D C 0.8370(10) 0.6922(4) 0.1054(4) 0.054(3) Uani 0.3273(16) 1 d PDU C 4
F19D F 0.7946(10) 0.7346(5) 0.1848(4) 0.079(3) Uani 0.3273(16) 1 d PDU C 4
F20D F 0.9646(7) 0.7625(5) 0.1780(3) 0.078(3) Uani 0.3273(16) 1 d PDU C 4
F21D F 0.8211(9) 0.8180(4) 0.1712(4) 0.088(4) Uani 0.3273(16) 1 d PDU C 4
F22D F 0.6257(8) 0.7652(6) 0.1167(4) 0.090(3) Uani 0.3273(16) 1 d PDU C 4
F23D F 0.7077(10) 0.8307(4) 0.0865(5) 0.082(3) Uani 0.3273(16) 1 d PDU C 4
F24D F 0.6733(9) 0.7568(5) 0.0502(3) 0.078(3) Uani 0.3273(16) 1 d PDU C 4
F25D F 0.7395(10) 0.6669(4) 0.1163(4) 0.084(3) Uani 0.3273(16) 1 d PDU C 4
F26D F 0.8384(9) 0.6805(4) 0.0615(3) 0.059(2) Uani 0.3273(16) 1 d PDU C 4
F27D F 0.9283(11) 0.6736(5) 0.1320(4) 0.090(4) Uani 0.3273(16) 1 d PDU C 4
O4D O 1.0221(8) 0.8293(4) 0.0280(2) 0.0347(18) Uani 0.3273(16) 1 d PDU C 4
C13D C 0.9827(8) 0.8227(4) -0.0163(3) 0.052(2) Uani 0.3273(16) 1 d PDU C 4
C14D C 0.8773(10) 0.8611(5) -0.0301(4) 0.063(3) Uani 0.3273(16) 1 d PDU C 4
C15D C 1.0794(9) 0.8397(5) -0.0431(3) 0.056(3) Uani 0.3273(16) 1 d PDU C 4
C16D C 0.9490(10) 0.7623(5) -0.0269(4) 0.060(3) Uani 0.3273(16) 1 d PDU C 4
F28D F 0.8181(9) 0.8478(4) -0.0713(3) 0.064(2) Uani 0.3273(16) 1 d PDU C 4
F29D F 0.8051(7) 0.8575(5) -0.0003(3) 0.069(3) Uani 0.3273(16) 1 d PDU C 4
F30D F 0.9162(18) 0.9140(5) -0.0312(7) 0.076(5) Uani 0.3273(16) 1 d PDU C 4
F31D F 1.0356(8) 0.8489(4) -0.0868(2) 0.064(2) Uani 0.3273(16) 1 d PDU C 4
F32D F 1.1326(10) 0.8861(4) -0.0261(4) 0.064(3) Uani 0.3273(16) 1 d PDU C 4
F33D F 1.1570(8) 0.7989(4) -0.0420(3) 0.061(3) Uani 0.3273(16) 1 d PDU C 4
F34D F 0.9389(9) 0.7515(4) -0.0716(3) 0.066(2) Uani 0.3273(16) 1 d PDU C 4
F35D F 1.0290(10) 0.7276(4) -0.0056(4) 0.061(3) Uani 0.3273(16) 1 d PDU C 4
F36D F 0.8466(7) 0.7498(4) -0.0157(3) 0.054(2) Uani 0.3273(16) 1 d PDU C 4
C32 C 0.2533(5) 0.8648(2) 0.8408(2) 0.0683(16) Uani 1 1 d . . .
H32A H 0.2814 0.8276 0.8345 0.082 Uiso 1 1 calc R . .
H32B H 0.1863 0.8602 0.8564 0.082 Uiso 1 1 calc R . .
C21A C -0.0661(3) 0.56602(15) 0.00093(12) 0.0268(7) Uani 1 1 d . A .
C22A C -0.1289(3) 0.54080(16) 0.03088(13) 0.0297(8) Uani 1 1 d . . .
H22A H -0.2010 0.5238 0.0198 0.036 Uiso 1 1 calc R . .
C23A C -0.0868(3) 0.54057(15) 0.07609(13) 0.0277(8) Uani 1 1 d . A .
H23A H -0.1297 0.5233 0.0963 0.033 Uiso 1 1 calc R . .
C24A C 0.0197(3) 0.56572(14) 0.09287(12) 0.0253(7) Uani 1 1 d D . .
C25A C 0.0805(3) 0.59172(16) 0.06235(13) 0.0303(8) Uani 1 1 d . A .
H25A H 0.1519 0.6095 0.0733 0.036 Uiso 1 1 calc R . .
C26A C 0.0382(3) 0.59178(16) 0.01714(13) 0.0296(8) Uani 1 1 d . . .
H26A H 0.0802 0.6094 -0.0032 0.036 Uiso 1 1 calc R A .
C27A C -0.0574(4) 0.58952(19) -0.07526(13) 0.0378(9) Uani 1 1 d . A .
H27G H -0.0555 0.6294 -0.0699 0.057 Uiso 1 1 calc R . .
H27H H -0.0994 0.5819 -0.1056 0.057 Uiso 1 1 calc R . .
H27I H 0.0217 0.5756 -0.0726 0.057 Uiso 1 1 calc R . .
Cl1 Cl 0.20788(12) 0.89836(7) 0.78992(5) 0.0648(4) Uani 1 1 d . . .
Cl2 Cl 0.36304(15) 0.89976(6) 0.87659(5) 0.0696(4) Uani 1 1 d . . .
O5A O -0.1143(2) 0.56277(12) -0.04266(9) 0.0344(6) Uani 1 1 d . . .

loop_
_atom_site_aniso_label
_atom_site_aniso_U_11
_atom_site_aniso_U_22
_atom_site_aniso_U_33
_atom_site_aniso_U_23
_atom_site_aniso_U_13
_atom_site_aniso_U_12
C28A 0.019(2) 0.017(2) 0.033(2) -0.0028(18) 0.0032(18) 0.0020(18)
C28B 0.019(2) 0.016(2) 0.032(2) -0.002(2) 0.0001(18) 0.0007(18)
C29B 0.025(3) 0.019(3) 0.035(2) -0.003(2) -0.0036(19) -0.001(2)
C31A 0.024(3) 0.018(3) 0.046(3) -0.002(2) -0.004(2) 0.001(2)
C29A 0.018(3) 0.020(3) 0.038(2) -0.001(2) 0.0007(19) -0.002(2)
S1A 0.0224(11) 0.0281(11) 0.0252(7) -0.0010(7) 0.0015(7) -0.0087(7)
C17A 0.020(3) 0.024(3) 0.031(2) -0.001(2) 0.0067(19) -0.005(3)
C18A 0.016(3) 0.024(3) 0.033(2) 0.0006(19) 0.0048(19) -0.003(3)
C19A 0.016(2) 0.021(2) 0.029(2) -0.0022(18) 0.0051(17) 0.0002(18)
C20A 0.020(2) 0.022(2) 0.0236(19) -0.0019(16) 0.0001(16) -0.0018(16)
C30A 0.022(3) 0.024(3) 0.026(4) -0.004(2) -0.002(2) 0.001(2)
S1B 0.0220(8) 0.0354(10) 0.0242(6) -0.0009(7) 0.0012(5) -0.0079(7)
C17B 0.026(3) 0.031(3) 0.027(2) -0.002(2) 0.0018(19) -0.004(2)
C18B 0.023(2) 0.025(3) 0.030(2) -0.002(2) 0.0002(19) -0.002(2)
C19B 0.020(2) 0.021(2) 0.028(2) -0.0030(18) 0.0006(17) 0.0011(18)
C20B 0.019(2) 0.023(2) 0.027(2) -0.0010(17) 0.0007(17) -0.0013(16)
C30B 0.024(3) 0.030(3) 0.030(3) 0.002(3) 0.004(3) 0.002(3)
C21B 0.026(3) 0.039(2) 0.029(2) 0.003(2) 0.003(2) -0.003(3)
C22B 0.023(2) 0.035(3) 0.036(2) 0.000(2) 0.003(2) -0.002(2)
C23B 0.022(3) 0.031(4) 0.028(2) -0.001(2) -0.0006(19) 0.001(3)
C24B 0.022(2) 0.032(3) 0.026(2) -0.003(2) 0.0007(19) 0.000(2)
C25B 0.030(3) 0.039(3) 0.027(3) -0.004(2) 0.002(2) -0.011(2)
C26B 0.032(4) 0.045(3) 0.028(3) -0.004(2) 0.000(2) -0.011(3)
O5B 0.037(4) 0.050(3) 0.028(2) 0.007(2) -0.001(2) -0.009(3)
C27B 0.060(7) 0.061(5) 0.037(6) 0.021(4) -0.001(4) -0.017(5)
C28C 0.019(4) 0.017(4) 0.034(4) -0.003(4) 0.000(4) 0.000(4)
C28D 0.021(4) 0.020(4) 0.033(4) 0.000(4) -0.003(4) 0.002(4)
C29D 0.023(5) 0.021(6) 0.035(5) -0.001(5) -0.006(5) -0.001(5)
C31C 0.023(5) 0.026(5) 0.044(5) 0.000(5) -0.006(4) -0.002(5)
C29C 0.022(5) 0.020(5) 0.042(5) 0.001(4) -0.003(4) 0.001(5)
S1C 0.020(3) 0.036(4) 0.027(3) 0.006(3) -0.002(2) -0.001(3)
C17C 0.019(6) 0.025(5) 0.034(5) -0.001(5) -0.001(5) -0.001(5)
C18C 0.019(5) 0.022(5) 0.034(5) 0.001(4) 0.003(4) 0.001(5)
C19C 0.016(4) 0.019(4) 0.030(4) -0.003(4) 0.002(4) 0.002(4)
C20C 0.019(4) 0.025(4) 0.023(4) -0.004(4) 0.004(4) -0.003(4)
C30C 0.019(9) 0.028(9) 0.023(9) -0.008(8) 0.007(7) -0.001(8)
S1D 0.028(3) 0.036(3) 0.025(2) 0.000(2) -0.0006(19) -0.004(2)
C17D 0.021(5) 0.028(5) 0.026(4) 0.000(4) 0.000(4) -0.002(5)
C18D 0.023(5) 0.025(5) 0.026(4) 0.000(4) -0.002(4) 0.002(5)
C19D 0.019(4) 0.021(4) 0.030(4) -0.002(4) -0.002(4) 0.001(4)
C20D 0.021(4) 0.024(4) 0.024(4) -0.006(4) 0.004(4) 0.001(4)
C30D 0.026(9) 0.020(8) 0.025(11) 0.006(7) -0.006(8) 0.007(7)
C21D 0.028(5) 0.040(4) 0.032(4) 0.001(4) 0.001(4) -0.007(4)
C22D 0.025(5) 0.036(5) 0.031(5) 0.004(5) 0.001(4) -0.002(5)
C23D 0.022(5) 0.034(6) 0.029(5) -0.003(5) 0.001(4) -0.001(5)
C24D 0.024(4) 0.033(5) 0.027(4) 0.000(4) 0.002(4) 0.000(4)
C25D 0.028(5) 0.039(5) 0.029(5) -0.006(5) -0.002(5) -0.007(5)
C26D 0.028(5) 0.043(5) 0.027(5) -0.003(5) 0.001(5) -0.005(5)
O5D 0.031(7) 0.049(5) 0.028(5) 0.002(5) 0.001(5) -0.005(5)
C27D 0.038(11) 0.047(10) 0.034(11) 0.006(9) 0.007(9) -0.011(9)
Al1A 0.0141(13) 0.0223(15) 0.0247(13) -0.0043(12) 0.0019(12) 0.0006(12)
O1A 0.030(2) 0.0240(19) 0.044(2) 0.0008(18) 0.0143(19) -0.0018(18)
C1A 0.039(2) 0.025(2) 0.047(2) -0.0020(19) 0.021(2) -0.0049(19)
C2A 0.054(3) 0.054(3) 0.063(3) -0.015(3) 0.020(3) -0.022(3)
C3A 0.054(3) 0.040(3) 0.049(3) 0.004(3) 0.016(3) -0.011(3)
C4A 0.069(4) 0.032(3) 0.087(4) 0.009(3) 0.047(3) 0.004(3)
F1A 0.071(3) 0.069(3) 0.094(3) 0.001(3) 0.033(3) -0.040(2)
F2A 0.039(2) 0.086(3) 0.079(3) 0.013(3) -0.010(2) -0.018(2)
F3A 0.118(4) 0.118(4) 0.069(3) -0.047(3) 0.030(3) -0.074(3)
F4A 0.098(4) 0.050(2) 0.056(2) 0.0157(19) 0.031(2) -0.001(2)
F5A 0.079(3) 0.095(3) 0.047(2) -0.002(2) 0.0020(19) -0.026(3)
F6A 0.070(3) 0.047(2) 0.062(3) -0.0047(18) 0.036(3) 0.004(2)
F7A 0.116(5) 0.026(3) 0.128(5) 0.011(3) 0.079(4) 0.004(3)
F8A 0.133(5) 0.042(2) 0.124(5) 0.008(3) 0.093(4) 0.017(3)
F9A 0.060(3) 0.069(3) 0.181(6) 0.055(4) 0.037(4) 0.027(2)
O2A 0.0180(16) 0.0325(18) 0.0261(19) -0.0057(16) 0.0000(14) 0.0005(13)
C5A 0.0188(19) 0.028(2) 0.031(2) -0.0025(17) -0.0007(17) 0.0022(17)
C6A 0.027(2) 0.035(3) 0.036(3) 0.003(2) -0.002(2) 0.006(2)
C7A 0.025(2) 0.039(3) 0.035(2) -0.007(2) -0.001(2) -0.007(2)
C8A 0.026(2) 0.029(2) 0.028(2) -0.0032(19) 0.0016(18) -0.0027(19)
F10A 0.0211(15) 0.0482(19) 0.053(2) 0.0034(16) 0.0017(14) 0.0077(13)
F11A 0.035(2) 0.027(2) 0.042(2) -0.0053(19) 0.0005(18) 0.0085(17)
F12A 0.048(2) 0.042(2) 0.0407(19) 0.0139(16) 0.0005(18) 0.0094(18)
F13A 0.0322(17) 0.074(2) 0.0391(18) -0.0141(16) -0.0146(14) -0.0026(16)
F14A 0.048(2) 0.065(2) 0.0252(16) 0.0001(15) 0.0041(15) -0.0098(18)
F15A 0.037(2) 0.0390(19) 0.046(2) -0.0177(15) 0.0045(16) -0.0070(16)
F16A 0.0344(17) 0.0476(19) 0.0513(19) -0.0032(15) 0.0048(14) -0.0193(15)
F17A 0.046(2) 0.0260(15) 0.0458(18) 0.0081(13) 0.0054(15) 0.0074(14)
F18A 0.0347(16) 0.0377(16) 0.0312(15) -0.0009(12) 0.0083(12) -0.0012(13)
O3A 0.0167(18) 0.0306(19) 0.043(2) -0.0117(17) 0.0020(16) 0.0022(15)
C9A 0.022(2) 0.033(2) 0.055(3) -0.015(2) 0.0026(19) 0.0044(18)
C10A 0.034(3) 0.050(3) 0.090(4) -0.026(3) 0.012(3) 0.006(3)
C11A 0.046(3) 0.038(3) 0.066(3) -0.006(3) -0.004(3) 0.010(2)
C12A 0.039(3) 0.036(3) 0.061(3) -0.018(2) 0.004(3) 0.002(3)
F19A 0.032(2) 0.068(3) 0.147(5) -0.045(3) 0.018(3) 0.0133(19)
F20A 0.029(2) 0.071(3) 0.125(5) -0.050(3) -0.016(3) 0.002(2)
F21A 0.059(3) 0.058(3) 0.132(5) -0.024(3) 0.057(3) -0.013(2)
F22A 0.065(4) 0.031(3) 0.083(4) -0.007(3) 0.008(3) 0.013(3)
F23A 0.073(3) 0.040(2) 0.061(3) 0.003(2) 0.027(3) 0.003(2)
F24A 0.090(4) 0.078(3) 0.061(3) -0.001(2) -0.022(3) 0.033(4)
F25A 0.068(3) 0.042(2) 0.056(2) -0.0184(18) 0.017(2) 0.002(2)
F26A 0.100(3) 0.041(2) 0.044(2) -0.0063(16) 0.005(2) 0.008(2)
F27A 0.038(2) 0.048(2) 0.065(3) -0.0198(19) -0.0006(18) -0.0121(18)
O4A 0.027(2) 0.0296(17) 0.0251(16) -0.0022(13) -0.0035(15) -0.0029(17)
C13A 0.029(2) 0.042(2) 0.026(2) 0.0019(19) 0.0005(18) -0.002(2)
C14A 0.044(3) 0.047(3) 0.039(3) -0.010(2) 0.009(2) -0.002(2)
C15A 0.043(3) 0.050(3) 0.035(3) 0.006(2) 0.004(2) -0.003(2)
C16A 0.033(3) 0.068(4) 0.039(3) 0.003(3) -0.007(2) -0.001(3)
F28A 0.074(4) 0.077(3) 0.045(2) -0.024(2) 0.015(2) 0.001(3)
F29A 0.045(3) 0.052(3) 0.052(3) -0.012(2) 0.0003(19) 0.017(2)
F30A 0.076(3) 0.039(2) 0.059(3) -0.0140(19) 0.006(2) -0.014(2)
F31A 0.067(3) 0.091(3) 0.0311(17) 0.0179(18) 0.0015(16) -0.002(2)
F32A 0.079(3) 0.043(2) 0.052(2) 0.0155(17) 0.017(2) 0.0092(19)
F33A 0.043(2) 0.069(3) 0.047(2) 0.0052(18) 0.0086(17) -0.0133(18)
F34A 0.044(2) 0.112(3) 0.040(2) -0.014(2) -0.0131(16) -0.016(2)
F35A 0.0290(17) 0.096(3) 0.049(2) -0.0005(19) 0.0021(14) -0.0214(18)
F36A 0.042(2) 0.099(3) 0.060(2) 0.010(2) -0.0055(18) 0.027(2)
Al1B 0.024(5) 0.023(5) 0.032(5) -0.001(5) -0.003(5) -0.006(5)
O1B 0.031(5) 0.026(5) 0.042(5) 0.000(5) 0.015(5) -0.001(5)
C1B 0.047(4) 0.034(4) 0.054(4) -0.004(4) 0.026(4) -0.005(4)
C2B 0.053(6) 0.060(6) 0.066(6) -0.012(6) 0.025(6) -0.022(6)
C3B 0.056(5) 0.040(5) 0.052(5) 0.003(5) 0.020(5) 0.000(5)
C4B 0.059(5) 0.026(5) 0.064(6) -0.001(5) 0.045(5) 0.000(5)
F1B 0.062(7) 0.090(8) 0.074(7) -0.031(7) 0.033(6) -0.054(6)
F2B 0.055(7) 0.098(8) 0.050(7) -0.018(7) -0.007(6) -0.022(7)
F3B 0.047(7) 0.083(9) 0.068(9) -0.006(8) 0.032(7) -0.008(6)
F4B 0.064(7) 0.042(6) 0.054(7) 0.019(5) 0.035(6) 0.003(6)
F5B 0.070(8) 0.036(6) 0.039(6) -0.006(5) 0.021(7) 0.010(7)
F6B 0.070(7) 0.061(7) 0.030(5) -0.002(5) -0.002(5) 0.026(6)
F7B 0.106(11) 0.018(9) 0.116(11) 0.001(9) 0.067(10) -0.009(9)
F8B 0.055(7) 0.022(5) 0.064(7) 0.020(6) 0.040(6) 0.019(5)
F9B 0.074(9) 0.050(7) 0.052(7) -0.036(6) 0.023(7) -0.003(7)
O2B 0.019(4) 0.028(4) 0.031(5) -0.004(5) -0.007(4) 0.001(4)
C5B 0.025(4) 0.034(4) 0.035(4) -0.004(4) -0.002(4) 0.000(4)
C6B 0.029(5) 0.037(5) 0.041(5) 0.000(5) -0.006(5) 0.007(5)
C7B 0.037(5) 0.047(5) 0.039(5) -0.010(5) -0.006(5) 0.001(5)
C8B 0.035(5) 0.042(5) 0.049(5) -0.006(5) 0.001(5) 0.001(5)
F10B 0.036(6) 0.065(7) 0.067(7) 0.001(7) -0.011(6) 0.019(6)
F11B 0.044(10) 0.039(9) 0.041(8) -0.007(7) -0.011(7) 0.011(7)
F12B 0.065(9) 0.049(8) 0.047(7) 0.007(6) -0.008(8) 0.004(7)
F13B 0.065(8) 0.098(8) 0.042(6) -0.020(6) -0.016(6) 0.009(7)
F14B 0.051(7) 0.097(9) 0.048(7) -0.006(7) 0.005(6) 0.006(7)
F15B 0.051(8) 0.046(7) 0.065(8) -0.031(6) 0.009(7) -0.004(6)
F16B 0.038(6) 0.069(8) 0.090(9) -0.019(7) -0.015(6) -0.009(6)
F17B 0.060(7) 0.033(6) 0.071(7) -0.006(6) 0.007(6) 0.002(6)
F18B 0.041(6) 0.059(7) 0.072(7) -0.010(6) 0.020(6) -0.003(5)
O3B 0.025(5) 0.035(5) 0.054(6) -0.012(5) 0.000(5) 0.003(5)
C9B 0.031(4) 0.037(4) 0.062(4) -0.016(4) 0.003(4) 0.005(4)
C10B 0.032(5) 0.048(5) 0.081(6) -0.026(5) 0.007(5) 0.005(5)
C11B 0.045(5) 0.040(5) 0.067(5) -0.008(5) 0.001(5) 0.009(5)
C12B 0.040(5) 0.044(5) 0.063(5) -0.022(5) 0.004(5) 0.006(5)
F19B 0.031(6) 0.062(8) 0.110(10) -0.041(8) -0.004(8) 0.022(6)
F20B 0.042(9) 0.078(9) 0.080(10) -0.038(8) -0.004(7) -0.007(8)
F21B 0.036(7) 0.063(8) 0.104(10) -0.005(8) 0.021(7) -0.017(6)
F22B 0.064(10) 0.049(11) 0.074(11) -0.007(10) -0.002(10) 0.033(9)
F23B 0.034(7) 0.044(7) 0.077(10) -0.005(8) 0.008(7) -0.016(5)
F24B 0.071(9) 0.049(7) 0.076(8) 0.012(7) 0.014(8) 0.019(8)
F25B 0.064(9) 0.063(8) 0.073(9) -0.041(7) -0.007(8) 0.026(8)
F26B 0.041(7) 0.066(8) 0.069(8) -0.015(6) 0.020(6) 0.016(6)
F27B 0.041(7) 0.058(7) 0.066(8) -0.015(7) 0.004(6) -0.018(7)
O4B 0.030(6) 0.035(5) 0.026(5) -0.004(4) -0.005(5) 0.001(5)
C13B 0.035(4) 0.046(4) 0.034(4) -0.002(4) 0.000(4) 0.001(4)
C14B 0.044(5) 0.051(5) 0.039(5) -0.004(5) 0.005(5) -0.003(5)
C15B 0.050(6) 0.055(6) 0.052(6) 0.006(6) 0.009(6) -0.004(6)
C16B 0.045(5) 0.071(5) 0.048(5) 0.005(5) -0.008(5) 0.004(5)
F28B 0.044(8) 0.076(9) 0.034(7) 0.009(7) 0.019(6) 0.011(7)
F29B 0.042(8) 0.048(7) 0.040(7) 0.005(6) 0.007(6) 0.016(6)
F30B 0.066(8) 0.050(8) 0.064(9) -0.018(7) 0.000(7) -0.030(7)
F31B 0.085(9) 0.081(8) 0.065(8) 0.015(7) 0.015(7) -0.018(7)
F32B 0.079(9) 0.045(7) 0.083(9) -0.004(7) 0.017(8) -0.007(7)
F33B 0.044(7) 0.078(9) 0.077(9) -0.006(7) 0.014(6) -0.011(7)
F34B 0.078(9) 0.099(9) 0.055(7) 0.007(7) -0.017(7) 0.007(8)
F35B 0.052(7) 0.099(8) 0.069(8) -0.001(8) -0.011(7) 0.000(8)
F36B 0.062(8) 0.097(9) 0.084(8) 0.033(8) -0.012(7) 0.032(7)
Al1C 0.0219(15) 0.0262(15) 0.0209(17) -0.0047(11) -0.0037(11) 0.0060(11)
O1C 0.024(2) 0.0252(18) 0.0235(19) -0.0040(15) -0.0048(15) 0.0039(16)
C1C 0.026(3) 0.028(2) 0.028(2) -0.005(2) -0.004(2) 0.006(2)
C2C 0.031(3) 0.036(3) 0.031(3) -0.002(2) -0.003(2) 0.014(2)
C3C 0.036(3) 0.034(3) 0.047(3) -0.011(2) -0.005(3) 0.001(2)
C4C 0.029(3) 0.035(3) 0.031(3) -0.002(2) -0.001(2) 0.009(2)
F1C 0.058(3) 0.053(2) 0.033(2) -0.0191(18) 0.0063(18) 0.018(2)
F2C 0.049(2) 0.057(2) 0.0272(18) 0.0032(16) 0.0013(17) 0.016(2)
F3C 0.0284(18) 0.043(2) 0.044(2) -0.0037(16) 0.0074(15) 0.0029(15)
F4C 0.054(3) 0.0268(18) 0.081(3) -0.0167(19) -0.006(2) 0.0020(17)
F5C 0.038(2) 0.038(2) 0.072(3) -0.002(2) 0.003(2) -0.0070(18)
F6C 0.045(3) 0.056(4) 0.050(3) -0.020(2) -0.019(2) 0.000(3)
F7C 0.040(2) 0.033(2) 0.044(2) -0.0050(18) -0.0043(16) 0.0174(19)
F8C 0.0301(17) 0.0403(19) 0.0287(16) -0.0116(14) -0.0097(13) 0.0070(14)
F9C 0.051(3) 0.045(3) 0.037(2) 0.012(2) 0.003(2) 0.004(3)
O2C 0.024(2) 0.034(3) 0.028(2) -0.0004(19) 0.0007(17) 0.0089(19)
C5C 0.017(2) 0.033(2) 0.033(3) 0.006(2) 0.004(2) 0.008(2)
C6C 0.026(3) 0.043(3) 0.041(3) 0.014(2) 0.011(2) 0.012(2)
C7C 0.025(3) 0.045(3) 0.031(3) 0.005(2) 0.001(2) 0.007(2)
C8C 0.027(3) 0.040(3) 0.046(3) 0.009(3) -0.008(3) -0.002(3)
F10C 0.0230(18) 0.060(2) 0.058(2) 0.027(2) 0.0111(16) 0.0164(17)
F11C 0.044(3) 0.043(2) 0.057(3) 0.007(2) 0.017(2) 0.016(2)
F12C 0.038(3) 0.067(3) 0.054(3) 0.025(2) 0.026(2) 0.015(2)
F13C 0.035(2) 0.069(3) 0.032(2) 0.0102(18) -0.0080(16) 0.0083(19)
F14C 0.0305(18) 0.061(2) 0.0294(17) 0.0028(16) 0.0073(14) 0.0133(17)
F15C 0.042(2) 0.047(3) 0.042(3) 0.018(2) 0.016(2) 0.0057(19)
F16C 0.026(3) 0.057(3) 0.074(3) 0.022(2) -0.011(3) -0.006(2)
F17C 0.040(2) 0.044(2) 0.056(3) 0.026(2) -0.002(2) -0.0038(18)
F18C 0.046(2) 0.037(2) 0.059(2) -0.0040(18) -0.0130(18) 0.0031(17)
O3C 0.0260(19) 0.0279(19) 0.030(2) -0.0067(16) 0.0011(16) 0.0005(15)
C9C 0.029(2) 0.032(2) 0.045(3) -0.004(2) 0.001(2) -0.001(2)
C10C 0.079(4) 0.088(4) 0.079(4) 0.012(4) -0.009(4) -0.026(4)
C11C 0.040(4) 0.056(4) 0.103(5) 0.002(4) 0.002(4) -0.006(3)
C12C 0.068(4) 0.062(4) 0.105(5) -0.013(4) 0.015(4) -0.004(4)
F19C 0.148(6) 0.140(6) 0.101(5) 0.048(4) -0.009(4) -0.093(5)
F20C 0.152(6) 0.171(6) 0.039(3) 0.007(3) -0.006(3) -0.098(5)
F21C 0.072(4) 0.138(7) 0.184(8) 0.105(6) -0.038(5) -0.002(4)
F22C 0.028(2) 0.056(3) 0.149(5) -0.010(3) -0.010(3) -0.011(2)
F23C 0.056(4) 0.075(4) 0.156(6) 0.038(4) -0.053(4) -0.002(3)
F24C 0.076(4) 0.082(4) 0.209(7) -0.063(5) 0.087(5) -0.023(3)
F25C 0.085(4) 0.047(3) 0.208(7) -0.053(4) 0.049(5) -0.013(3)
F26C 0.079(4) 0.054(3) 0.237(8) -0.052(4) 0.077(4) 0.002(3)
F27C 0.150(6) 0.134(6) 0.071(4) -0.039(4) 0.012(4) -0.063(5)
O4C 0.037(2) 0.049(2) 0.0194(18) -0.0065(17) 0.0013(18) 0.018(2)
C13C 0.052(3) 0.052(3) 0.025(3) -0.003(2) 0.007(2) 0.024(3)
C14C 0.078(4) 0.089(4) 0.040(4) -0.004(3) -0.010(3) 0.029(4)
C15C 0.073(4) 0.084(4) 0.046(4) 0.011(4) 0.013(3) 0.020(4)
C16C 0.103(5) 0.075(4) 0.054(4) -0.013(4) 0.014(4) 0.029(4)
F28C 0.111(5) 0.160(6) 0.023(2) -0.001(3) -0.009(3) 0.037(4)
F29C 0.062(3) 0.116(4) 0.046(3) -0.012(3) -0.029(2) 0.018(3)
F30C 0.105(6) 0.069(5) 0.068(5) 0.002(4) -0.012(4) 0.059(4)
F31C 0.106(5) 0.102(5) 0.056(4) 0.021(4) 0.035(4) 0.015(4)
F32C 0.070(3) 0.067(3) 0.055(3) 0.008(2) 0.014(2) 0.001(2)
F33C 0.056(3) 0.145(5) 0.061(3) 0.039(3) 0.025(2) 0.037(3)
F34C 0.153(6) 0.103(5) 0.068(4) -0.017(3) 0.048(4) 0.055(4)
F35C 0.138(7) 0.055(4) 0.076(4) -0.002(3) 0.034(4) 0.053(4)
F36C 0.153(6) 0.086(4) 0.079(4) -0.043(3) 0.014(4) -0.006(4)
Al1D 0.018(3) 0.029(3) 0.024(4) 0.002(2) 0.004(2) 0.005(2)
O1D 0.034(4) 0.030(3) 0.033(4) -0.005(3) -0.001(3) 0.004(3)
C1D 0.034(4) 0.034(4) 0.035(4) -0.007(3) -0.001(3) 0.005(3)
C2D 0.040(4) 0.048(4) 0.050(4) -0.005(4) 0.003(4) 0.010(4)
C3D 0.048(5) 0.042(4) 0.046(5) -0.008(4) -0.002(4) 0.003(4)
C4D 0.052(6) 0.035(5) 0.046(5) 0.006(5) 0.005(5) -0.006(5)
F1D 0.058(5) 0.055(5) 0.093(6) -0.016(5) 0.011(5) 0.019(4)
F2D 0.038(5) 0.070(6) 0.077(6) 0.006(6) 0.004(4) 0.013(5)
F3D 0.067(6) 0.080(6) 0.077(6) -0.002(6) 0.037(5) 0.005(5)
F4D 0.090(10) 0.046(6) 0.047(6) -0.011(4) -0.007(6) 0.001(7)
F5D 0.104(8) 0.060(5) 0.032(4) 0.007(4) -0.007(5) -0.013(6)
F6D 0.051(5) 0.056(5) 0.074(6) -0.007(4) -0.021(4) 0.009(4)
F7D 0.065(6) 0.037(4) 0.068(5) -0.010(4) 0.006(4) -0.010(4)
F8D 0.049(5) 0.051(5) 0.061(5) -0.002(4) 0.027(4) -0.005(4)
F9D 0.071(9) 0.045(6) 0.044(6) 0.003(5) -0.010(6) 0.001(6)
O2D 0.022(3) 0.036(4) 0.027(4) -0.002(3) -0.006(3) 0.004(3)
C5D 0.026(4) 0.039(4) 0.035(4) 0.004(4) 0.003(4) 0.005(3)
C6D 0.036(5) 0.048(5) 0.049(5) 0.005(5) 0.007(5) 0.009(5)
C7D 0.035(4) 0.052(4) 0.044(4) 0.006(4) -0.007(4) 0.003(4)
C8D 0.029(5) 0.051(5) 0.049(5) 0.011(5) 0.010(4) 0.012(5)
F10D 0.044(6) 0.055(6) 0.054(6) 0.008(4) 0.004(4) 0.011(5)
F11D 0.048(5) 0.035(4) 0.066(5) -0.006(4) -0.002(4) 0.003(3)
F12D 0.049(5) 0.048(5) 0.054(6) 0.022(5) 0.012(5) 0.001(4)
F13D 0.040(5) 0.078(6) 0.061(5) 0.006(5) -0.021(4) 0.016(4)
F14D 0.063(6) 0.094(7) 0.033(4) -0.003(5) -0.005(4) 0.000(5)
F15D 0.045(7) 0.056(6) 0.069(6) -0.007(5) -0.004(6) -0.012(6)
F16D 0.029(5) 0.075(7) 0.074(6) 0.029(5) 0.016(5) 0.013(5)
F17D 0.043(5) 0.053(5) 0.062(6) 0.023(4) 0.007(4) 0.001(4)
F18D 0.043(5) 0.080(6) 0.049(5) -0.010(4) 0.004(4) 0.019(4)
O3D 0.027(3) 0.036(4) 0.035(4) 0.001(3) 0.000(3) 0.002(3)
C9D 0.039(4) 0.043(4) 0.056(4) -0.003(4) 0.003(3) -0.002(3)
C10D 0.062(5) 0.073(5) 0.051(5) -0.012(5) 0.006(5) -0.006(5)
C11D 0.035(5) 0.057(5) 0.085(5) 0.012(5) -0.002(5) -0.004(5)
C12D 0.065(5) 0.041(5) 0.057(5) -0.015(4) 0.012(5) 0.004(5)
F19D 0.073(6) 0.093(7) 0.075(6) -0.026(5) 0.027(5) -0.021(6)
F20D 0.061(6) 0.132(8) 0.039(5) -0.018(5) 0.003(4) -0.007(6)
F21D 0.070(6) 0.111(8) 0.087(7) -0.079(7) 0.025(5) -0.002(6)
F22D 0.034(5) 0.110(8) 0.130(8) -0.018(7) 0.027(5) 0.000(5)
F23D 0.044(6) 0.084(8) 0.118(8) 0.008(7) 0.013(6) 0.035(6)
F24D 0.062(6) 0.095(7) 0.068(6) -0.012(5) -0.012(5) 0.021(5)
F25D 0.115(8) 0.054(5) 0.093(7) -0.015(5) 0.050(6) -0.043(5)
F26D 0.068(5) 0.058(5) 0.053(5) -0.044(4) 0.013(4) -0.003(5)
F27D 0.111(9) 0.076(7) 0.081(8) 0.017(6) 0.011(7) 0.069(7)
O4D 0.039(4) 0.044(4) 0.021(4) -0.004(3) 0.006(4) 0.012(4)
C13D 0.060(4) 0.063(4) 0.032(4) -0.004(3) 0.007(3) 0.020(4)
C14D 0.068(5) 0.079(5) 0.037(5) -0.003(5) -0.007(5) 0.027(5)
C15D 0.059(5) 0.067(5) 0.041(5) 0.003(5) 0.006(4) 0.012(5)
C16D 0.071(6) 0.066(6) 0.039(5) -0.010(5) 0.002(6) 0.002(6)
F28D 0.058(5) 0.089(6) 0.034(5) 0.007(4) -0.025(4) 0.015(5)
F29D 0.040(5) 0.112(7) 0.049(5) -0.009(5) -0.003(4) 0.036(5)
F30D 0.096(9) 0.068(9) 0.056(8) 0.012(7) -0.012(7) 0.030(7)
F31D 0.069(6) 0.089(6) 0.035(4) 0.021(4) 0.011(4) 0.012(5)
F32D 0.062(6) 0.063(6) 0.063(7) 0.006(6) 0.001(6) -0.017(5)
F33D 0.049(5) 0.098(7) 0.043(5) 0.008(5) 0.023(4) 0.032(5)
F34D 0.096(6) 0.065(5) 0.037(4) -0.018(4) 0.010(4) 0.006(5)
F35D 0.089(7) 0.035(5) 0.051(6) -0.008(4) -0.007(5) 0.012(5)
F36D 0.045(5) 0.071(6) 0.046(5) -0.010(4) 0.007(4) -0.021(4)
C32 0.058(4) 0.047(3) 0.098(5) 0.011(3) 0.008(3) -0.005(3)
C21A 0.0270(19) 0.0250(17) 0.0276(18) -0.0024(14) 0.0019(14) 0.0043(14)
C22A 0.0234(18) 0.0299(19) 0.0343(19) -0.0022(15) 0.0004(15) -0.0027(15)
C23A 0.0241(18) 0.0277(18) 0.0322(19) 0.0017(15) 0.0071(15) -0.0059(14)
C24A 0.0241(18) 0.0221(16) 0.0290(18) -0.0011(14) 0.0021(14) -0.0019(14)
C25A 0.0270(19) 0.0300(19) 0.0334(19) -0.0009(15) 0.0042(15) -0.0053(15)
C26A 0.0285(19) 0.0317(19) 0.0301(19) -0.0001(15) 0.0092(15) -0.0033(15)
C27A 0.036(2) 0.048(2) 0.029(2) 0.0065(17) 0.0030(16) 0.0053(18)
Cl1 0.0489(7) 0.0748(9) 0.0690(9) -0.0010(7) 0.0048(6) -0.0019(7)
Cl2 0.0818(10) 0.0571(8) 0.0647(9) -0.0062(7) -0.0024(7) 0.0048(7)
O5A 0.0336(15) 0.0406(15) 0.0274(13) 0.0014(11) 0.0003(11) -0.0036(12)

loop_
_atom_type_symbol
_atom_type_description
_atom_type_scat_dispersion_real
_atom_type_scat_dispersion_imag
_atom_type_scat_source
C C 0.0033 0.0016 'International Tables Vol C Tables 4.2.6.8 and 6.1.1.4'
H H 0.0000 0.0000 'International Tables Vol C Tables 4.2.6.8 and 6.1.1.4'
Cl Cl 0.1484 0.1585 'International Tables Vol C Tables 4.2.6.8 and 6.1.1.4'
O O 0.0106 0.0060 'International Tables Vol C Tables 4.2.6.8 and 6.1.1.4'
F F 0.0171 0.0103 'International Tables Vol C Tables 4.2.6.8 and 6.1.1.4'
Al Al 0.0645 0.0514 'International Tables Vol C Tables 4.2.6.8 and 6.1.1.4'
S S 0.1246 0.1234 'International Tables Vol C Tables 4.2.6.8 and 6.1.1.4'

loop_
_geom_angle_atom_site_label_1
_geom_angle_atom_site_label_2
_geom_angle_atom_site_label_3
_geom_angle
_geom_angle_site_symmetry_1
_geom_angle_site_symmetry_3
C28B C28A C19A 120.4(6) . .
C28B C28A C29A 111.4(5) . .
C19A C28A C29A 128.2(6) . .
C28A C28B C19B 121.3(5) . .
C28A C28B C29B 111.1(5) . .
C19B C28B C29B 127.5(5) . .
C28B C29B C31A 101.8(4) . .
C28B C29B H29A 111.4 . .
C31A C29B H29A 111.4 . .
C28B C29B H29B 111.4 . .
C31A C29B H29B 111.4 . .
H29A C29B H29B 109.3 . .
C29A C31A C29B 105.2(4) . .
C29A C31A H31A 110.7 . .
C29B C31A H31A 110.7 . .
C29A C31A H31B 110.7 . .
C29B C31A H31B 110.7 . .
H31A C31A H31B 108.8 . .
C28A C29A C31A 102.0(5) . .
C28A C29A H29C 111.4 . .
C31A C29A H29C 111.4 . .
C28A C29A H29D 111.4 . .
C31A C29A H29D 111.4 . .
H29C C29A H29D 109.2 . .
C17A S1A C20A 93.5(3) . .
C18A C17A C24A 127.0(5) . .
C18A C17A S1A 112.3(4) . .
C24A C17A S1A 120.6(5) . .
C19A C18A C17A 113.9(5) . .
C19A C18A H18A 123.0 . .
C17A C18A H18A 123.0 . .
C18A C19A C28A 127.1(5) . .
C18A C19A C20A 115.3(4) . .
C28A C19A C20A 117.5(5) . .
C19A C20A C30A 109.8(4) . .
C19A C20A C20B 108.1(3) . .
C30A C20A C20B 113.3(4) . .
C19A C20A S1A 104.1(3) . .
C30A C20A S1A 106.9(4) . .
C20B C20A S1A 114.1(3) . .
C17B S1B C20B 93.6(3) . .
C24B C17B C18B 126.3(6) . .
C24B C17B S1B 121.8(6) . .
C18B C17B S1B 111.8(4) . .
C19B C18B C17B 114.3(5) . .
C19B C18B H18B 122.9 . .
C17B C18B H18B 122.9 . .
C18B C19B C28B 126.8(5) . .
C18B C19B C20B 115.3(4) . .
C28B C19B C20B 117.7(4) . .
C19B C20B C30B 109.8(5) . .
C19B C20B C20A 107.3(3) . .
C30B C20B C20A 113.6(5) . .
C19B C20B S1B 104.3(3) . .
C30B C20B S1B 107.4(4) . .
C20A C20B S1B 114.1(3) . .
O5B C21B C22B 123.9(8) . .
O5B C21B C26B 116.4(7) . .
C22B C21B C26B 119.7(6) . .
C23B C22B C21B 119.3(6) . .
C23B C22B H22B 120.3 . .
C21B C22B H22B 120.3 . .
C22B C23B C24B 122.0(6) . .
C22B C23B H23B 119.0 . .
C24B C23B H23B 119.0 . .
C23B C24B C17B 122.9(8) . .
C23B C24B C25B 117.1(6) . .
C17B C24B C25B 120.0(8) . .
C26B C25B C24B 121.3(6) . .
C26B C25B H25B 119.4 . .
C24B C25B H25B 119.4 . .
C25B C26B C21B 120.6(6) . .
C25B C26B H26B 119.7 . .
C21B C26B H26B 119.7 . .
C21B O5B C27B 118.6(8) . .
C28D C28C C19C 122(2) . .
C28D C28C C29C 111.2(12) . .
C19C C28C C29C 126.7(18) . .
C28C C28D C19D 122.4(18) . .
C28C C28D C29D 112.2(12) . .
C19D C28D C29D 125.4(17) . .
C28D C29D C31C 103.6(12) . .
C28D C29D H29E 111.0 . .
C31C C29D H29E 111.0 . .
C28D C29D H29F 111.0 . .
C31C C29D H29F 111.0 . .
H29E C29D H29F 109.0 . .
C29D C31C C29C 108.0(13) . .
C29D C31C H31C 110.1 . .
C29C C31C H31C 110.1 . .
C29D C31C H31D 110.1 . .
C29C C31C H31D 110.1 . .
H31C C31C H31D 108.4 . .
C28C C29C C31C 104.2(13) . .
C28C C29C H29G 110.9 . .
C31C C29C H29G 110.9 . .
C28C C29C H29H 110.9 . .
C31C C29C H29H 110.9 . .
H29G C29C H29H 108.9 . .
C17C S1C C20C 95.6(7) . .
C18C C17C C24A 123.1(15) . .
C18C C17C S1C 110.1(11) . .
C24A C17C S1C 126.8(14) . .
C19C C18C C17C 115.7(15) . .
C19C C18C H18C 122.1 . .
C17C C18C H18C 122.1 . .
C18C C19C C28C 130.6(16) . .
C18C C19C C20C 114.9(13) . .
C28C C19C C20C 114.5(14) . .
C30C C20C C20D 115.5(12) . .
C30C C20C C19C 108.2(11) . .
C20D C20C C19C 107.0(9) . .
C30C C20C S1C 107.4(10) . .
C20D C20C S1C 115.2(8) . .
C19C C20C S1C 102.6(8) . .
C20C C30C H30G 109.5 . .
C20C C30C H30H 109.5 . .
H30G C30C H30H 109.5 . .
C20C C30C H30I 109.5 . .
H30G C30C H30I 109.5 . .
H30H C30C H30I 109.5 . .
C17D S1D C20D 94.2(8) . .
C24D C17D C18D 123(2) . .
C24D C17D S1D 124(2) . .
C18D C17D S1D 111.3(12) . .
C19D C18D C17D 115.2(14) . .
C19D C18D H18D 122.4 . .
C17D C18D H18D 122.4 . .
C18D C19D C28D 130.7(15) . .
C18D C19D C20D 115.0(12) . .
C28D C19D C20D 114.3(13) . .
C19D C20D C30D 108.5(11) . .
C19D C20D C20C 107.2(8) . .
C30D C20D C20C 114.6(11) . .
C19D C20D S1D 103.8(8) . .
C30D C20D S1D 106.8(10) . .
C20C C20D S1D 115.2(8) . .
C20D C30D H30J 109.5 . .
C20D C30D H30K 109.5 . .
H30J C30D H30K 109.5 . .
C20D C30D H30L 109.5 . .
H30J C30D H30L 109.5 . .
H30K C30D H30L 109.5 . .
O5D C21D C26D 112(3) . .
O5D C21D C22D 129(3) . .
C26D C21D C22D 119.4(17) . .
C23D C22D C21D 119.6(18) . .
C23D C22D H22D 120.2 . .
C21D C22D H22D 120.2 . .
C22D C23D C24D 121.7(18) . .
C22D C23D H23D 119.2 . .
C24D C23D H23D 119.2 . .
C23D C24D C25D 117.7(17) . .
C23D C24D C17D 118(3) . .
C25D C24D C17D 125(3) . .
C26D C25D C24D 120.8(18) . .
C26D C25D H25D 119.6 . .
C24D C25D H25D 119.6 . .
C25D C26D C21D 120.8(18) . .
C25D C26D H26D 119.6 . .
C21D C26D H26D 119.6 . .
C21D O5D C27D 118(3) . .
O5D C27D H27D 109.5 . .
O5D C27D H27E 109.5 . .
H27D C27D H27E 109.5 . .
O5D C27D H27F 109.5 . .
H27D C27D H27F 109.5 . .
H27E C27D H27F 109.5 . .
O4A Al1A O2A 109.0(3) . .
O4A Al1A O1A 108.9(3) . .
O2A Al1A O1A 110.4(3) . .
O4A Al1A O3A 111.4(3) . .
O2A Al1A O3A 108.0(3) . .
O1A Al1A O3A 109.1(3) . .
C1A O1A Al1A 148.3(5) . .
O1A C1A C2A 110.4(5) . .
O1A C1A C3A 111.5(4) . .
C2A C1A C3A 109.4(4) . .
O1A C1A C4A 107.4(4) . .
C2A C1A C4A 109.1(5) . .
C3A C1A C4A 108.9(5) . .
F3A C2A F2A 108.3(6) . .
F3A C2A F1A 107.9(5) . .
F2A C2A F1A 107.3(5) . .
F3A C2A C1A 110.7(5) . .
F2A C2A C1A 110.8(5) . .
F1A C2A C1A 111.6(5) . .
F4A C3A F5A 108.5(5) . .
F4A C3A F6A 106.1(5) . .
F5A C3A F6A 105.9(5) . .
F4A C3A C1A 114.2(5) . .
F5A C3A C1A 111.1(5) . .
F6A C3A C1A 110.6(5) . .
F8A C4A F7A 109.6(6) . .
F8A C4A F9A 106.6(6) . .
F7A C4A F9A 105.2(6) . .
F8A C4A C1A 112.6(5) . .
F7A C4A C1A 112.7(6) . .
F9A C4A C1A 109.6(5) . .
C5A O2A Al1A 147.0(4) . .
O2A C5A C6A 110.9(4) . .
O2A C5A C8A 111.6(4) . .
C6A C5A C8A 108.0(4) . .
O2A C5A C7A 107.5(4) . .
C6A C5A C7A 109.0(4) . .
C8A C5A C7A 109.8(4) . .
F10A C6A F11A 107.5(5) . .
F10A C6A F12A 106.9(4) . .
F11A C6A F12A 106.5(5) . .
F10A C6A C5A 114.0(4) . .
F11A C6A C5A 110.5(4) . .
F12A C6A C5A 111.2(4) . .
F13A C7A F15A 107.3(4) . .
F13A C7A F14A 108.1(4) . .
F15A C7A F14A 107.4(4) . .
F13A C7A C5A 112.7(4) . .
F15A C7A C5A 110.6(4) . .
F14A C7A C5A 110.6(4) . .
F18A C8A F17A 107.1(4) . .
F18A C8A F16A 107.3(4) . .
F17A C8A F16A 107.8(4) . .
F18A C8A C5A 111.0(4) . .
F17A C8A C5A 110.5(4) . .
F16A C8A C5A 112.9(4) . .
C9A O3A Al1A 146.9(4) . .
O3A C9A C11A 111.1(5) . .
O3A C9A C12A 110.5(4) . .
C11A C9A C12A 109.4(4) . .
O3A C9A C10A 106.3(4) . .
C11A C9A C10A 110.3(5) . .
C12A C9A C10A 109.2(5) . .
F21A C10A F19A 108.6(6) . .
F21A C10A F20A 108.1(6) . .
F19A C10A F20A 108.0(6) . .
F21A C10A C9A 110.6(5) . .
F19A C10A C9A 112.0(5) . .
F20A C10A C9A 109.4(5) . .
F24A C11A F23A 107.4(6) . .
F24A C11A F22A 108.0(6) . .
F23A C11A F22A 105.6(5) . .
F24A C11A C9A 111.6(5) . .
F23A C11A C9A 111.6(5) . .
F22A C11A C9A 112.3(6) . .
F26A C12A F25A 107.9(5) . .
F26A C12A F27A 108.6(5) . .
F25A C12A F27A 106.4(5) . .
F26A C12A C9A 111.4(5) . .
F25A C12A C9A 112.5(5) . .
F27A C12A C9A 109.9(5) . .
C13A O4A Al1A 146.0(4) . .
O4A C13A C15A 107.2(4) . .
O4A C13A C14A 110.1(4) . .
C15A C13A C14A 108.8(4) . .
O4A C13A C16A 111.1(4) . .
C15A C13A C16A 109.8(4) . .
C14A C13A C16A 109.7(4) . .
F29A C14A F28A 108.3(5) . .
F29A C14A F30A 106.2(5) . .
F28A C14A F30A 106.4(5) . .
F29A C14A C13A 111.2(5) . .
F28A C14A C13A 112.5(5) . .
F30A C14A C13A 111.9(5) . .
F32A C15A F31A 107.3(5) . .
F32A C15A F33A 107.6(5) . .
F31A C15A F33A 107.1(4) . .
F32A C15A C13A 111.5(4) . .
F31A C15A C13A 112.6(4) . .
F33A C15A C13A 110.5(4) . .
F35A C16A F36A 106.7(5) . .
F35A C16A F34A 108.1(5) . .
F36A C16A F34A 107.5(5) . .
F35A C16A C13A 111.1(4) . .
F36A C16A C13A 110.9(5) . .
F34A C16A C13A 112.4(5) . .
O4B Al1B O3B 108.7(9) . .
O4B Al1B O1B 109.3(10) . .
O3B Al1B O1B 109.3(10) . .
O4B Al1B O2B 108.8(9) . .
O3B Al1B O2B 110.6(10) . .
O1B Al1B O2B 110.1(9) . .
C1B O1B Al1B 149.9(14) . .
O1B C1B C3B 109.9(11) . .
O1B C1B C2B 109.8(11) . .
C3B C1B C2B 109.5(8) . .
O1B C1B C4B 107.7(10) . .
C3B C1B C4B 110.2(9) . .
C2B C1B C4B 109.7(9) . .
F2B C2B F1B 108.0(12) . .
F2B C2B F3B 111.5(12) . .
F1B C2B F3B 104.7(12) . .
F2B C2B C1B 111.0(10) . .
F1B C2B C1B 112.6(11) . .
F3B C2B C1B 108.9(11) . .
F4B C3B F6B 108.7(12) . .
F4B C3B F5B 109.5(11) . .
F6B C3B F5B 104.7(11) . .
F4B C3B C1B 111.9(10) . .
F6B C3B C1B 111.4(10) . .
F5B C3B C1B 110.3(11) . .
F9B C4B F7B 106.6(13) . .
F9B C4B F8B 108.1(11) . .
F7B C4B F8B 108.8(13) . .
F9B C4B C1B 110.8(10) . .
F7B C4B C1B 112.1(13) . .
F8B C4B C1B 110.3(10) . .
C5B O2B Al1B 152.0(11) . .
O2B C5B C8B 110.3(9) . .
O2B C5B C6B 109.8(9) . .
C8B C5B C6B 108.7(8) . .
O2B C5B C7B 109.1(9) . .
C8B C5B C7B 109.9(9) . .
C6B C5B C7B 109.0(8) . .
F10B C6B F12B 108.6(12) . .
F10B C6B F11B 106.1(12) . .
F12B C6B F11B 106.7(13) . .
F10B C6B C5B 112.1(10) . .
F12B C6B C5B 111.9(10) . .
F11B C6B C5B 111.1(12) . .
F13B C7B F15B 110.7(11) . .
F13B C7B F14B 107.6(11) . .
F15B C7B F14B 107.1(11) . .
F13B C7B C5B 111.4(10) . .
F15B C7B C5B 111.0(10) . .
F14B C7B C5B 108.7(9) . .
F17B C8B F16B 108.5(11) . .
F17B C8B F18B 108.0(11) . .
F16B C8B F18B 107.0(11) . .
F17B C8B C5B 111.3(10) . .
F16B C8B C5B 112.5(10) . .
F18B C8B C5B 109.4(9) . .
C9B O3B Al1B 151.4(14) . .
O3B C9B C10B 111.6(10) . .
O3B C9B C11B 110.7(10) . .
C10B C9B C11B 107.6(9) . .
O3B C9B C12B 108.1(10) . .
C10B C9B C12B 111.2(9) . .
C11B C9B C12B 107.6(9) . .
F21B C10B F19B 110.0(12) . .
F21B C10B F20B 107.7(12) . .
F19B C10B F20B 106.7(12) . .
F21B C10B C9B 111.2(11) . .
F19B C10B C9B 111.1(11) . .
F20B C10B C9B 110.1(11) . .
F23B C11B F24B 110.2(12) . .
F23B C11B F22B 109.5(13) . .
F24B C11B F22B 107.8(13) . .
F23B C11B C9B 109.1(11) . .
F24B C11B C9B 110.6(12) . .
F22B C11B C9B 109.7(13) . .
F26B C12B F25B 110.4(12) . .
F26B C12B F27B 107.1(11) . .
F25B C12B F27B 109.0(12) . .
F26B C12B C9B 110.2(10) . .
F25B C12B C9B 110.0(11) . .
F27B C12B C9B 110.1(10) . .
C13B O4B Al1B 150.1(11) . .
O4B C13B C15B 110.7(9) . .
O4B C13B C14B 109.3(10) . .
C15B C13B C14B 109.0(9) . .
O4B C13B C16B 108.3(9) . .
C15B C13B C16B 109.9(9) . .
C14B C13B C16B 109.7(9) . .
F30B C14B F28B 108.6(12) . .
F30B C14B F29B 107.1(12) . .
F28B C14B F29B 107.5(11) . .
F30B C14B C13B 111.1(11) . .
F28B C14B C13B 112.4(11) . .
F29B C14B C13B 110.0(11) . .
F32B C15B F31B 107.7(11) . .
F32B C15B F33B 107.6(11) . .
F31B C15B F33B 106.3(11) . .
F32B C15B C13B 112.3(10) . .
F31B C15B C13B 112.0(11) . .
F33B C15B C13B 110.7(10) . .
F34B C16B F36B 111.3(12) . .
F34B C16B F35B 108.2(11) . .
F36B C16B F35B 107.0(12) . .
F34B C16B C13B 111.6(10) . .
F36B C16B C13B 108.7(10) . .
F35B C16B C13B 110.0(10) . .
O3C Al1C O4C 108.9(4) . .
O3C Al1C O1C 107.7(4) . .
O4C Al1C O1C 112.1(4) . .
O3C Al1C O2C 113.9(4) . .
O4C Al1C O2C 107.7(4) . .
O1C Al1C O2C 106.7(4) . .
C1C O1C Al1C 145.5(4) . .
O1C C1C C4C 110.9(4) . .
O1C C1C C2C 111.5(5) . .
C4C C1C C2C 109.5(4) . .
O1C C1C C3C 108.1(4) . .
C4C C1C C3C 108.0(5) . .
C2C C1C C3C 108.9(4) . .
F2C C2C F1C 107.8(4) . .
F2C C2C F3C 107.2(5) . .
F1C C2C F3C 106.7(5) . .
F2C C2C C1C 111.1(5) . .
F1C C2C C1C 113.1(5) . .
F3C C2C C1C 110.7(4) . .
F4C C3C F5C 107.8(5) . .
F4C C3C F6C 107.8(5) . .
F5C C3C F6C 106.0(5) . .
F4C C3C C1C 112.9(5) . .
F5C C3C C1C 110.6(5) . .
F6C C3C C1C 111.3(5) . .
F9C C4C F8C 107.3(5) . .
F9C C4C F7C 107.5(5) . .
F8C C4C F7C 106.7(5) . .
F9C C4C C1C 112.2(5) . .
F8C C4C C1C 110.0(4) . .
F7C C4C C1C 112.9(4) . .
C5C O2C Al1C 145.4(5) . .
O2C C5C C7C 110.1(5) . .
O2C C5C C6C 107.2(5) . .
C7C C5C C6C 109.9(4) . .
O2C C5C C8C 111.1(5) . .
C7C C5C C8C 109.6(5) . .
C6C C5C C8C 109.0(5) . .
F12C C6C F10C 108.4(5) . .
F12C C6C F11C 106.8(5) . .
F10C C6C F11C 108.1(5) . .
F12C C6C C5C 110.4(5) . .
F10C C6C C5C 112.4(5) . .
F11C C6C C5C 110.5(5) . .
F15C C7C F14C 107.3(5) . .
F15C C7C F13C 106.1(5) . .
F14C C7C F13C 107.9(5) . .
F15C C7C C5C 112.4(5) . .
F14C C7C C5C 110.2(4) . .
F13C C7C C5C 112.5(5) . .
F17C C8C F18C 107.8(5) . .
F17C C8C F16C 107.8(5) . .
F18C C8C F16C 107.3(5) . .
F17C C8C C5C 110.6(5) . .
F18C C8C C5C 111.2(5) . .
F16C C8C C5C 111.9(5) . .
C9C O3C Al1C 149.4(4) . .
O3C C9C C11C 110.9(5) . .
O3C C9C C10C 109.8(5) . .
C11C C9C C10C 109.9(6) . .
O3C C9C C12C 110.1(5) . .
C11C C9C C12C 107.4(5) . .
C10C C9C C12C 108.7(6) . .
F20C C10C F19C 103.3(8) . .
F20C C10C F21C 109.0(8) . .
F19C C10C F21C 112.2(8) . .
F20C C10C C9C 112.7(7) . .
F19C C10C C9C 111.2(6) . .
F21C C10C C9C 108.5(7) . .
F23C C11C F22C 107.6(7) . .
F23C C11C F24C 107.2(7) . .
F22C C11C F24C 110.7(7) . .
F23C C11C C9C 111.0(7) . .
F22C C11C C9C 112.6(6) . .
F24C C11C C9C 107.5(6) . .
F26C C12C F25C 107.0(7) . .
F26C C12C F27C 114.8(8) . .
F25C C12C F27C 112.6(8) . .
F26C C12C C9C 108.6(7) . .
F25C C12C C9C 107.7(7) . .
F27C C12C C9C 106.0(6) . .
C13C O4C Al1C 150.1(5) . .
O4C C13C C15C 111.0(5) . .
O4C C13C C16C 110.1(5) . .
C15C C13C C16C 109.5(6) . .
O4C C13C C14C 107.1(5) . .
C15C C13C C14C 109.2(6) . .
C16C C13C C14C 109.9(6) . .
F29C C14C F28C 106.8(7) . .
F29C C14C F30C 109.8(8) . .
F28C C14C F30C 109.8(8) . .
F29C C14C C13C 110.1(6) . .
F28C C14C C13C 110.7(7) . .
F30C C14C C13C 109.6(7) . .
F32C C15C F31C 105.0(7) . .
F32C C15C F33C 110.8(6) . .
F31C C15C F33C 109.2(7) . .
F32C C15C C13C 111.0(6) . .
F31C C15C C13C 111.3(6) . .
F33C C15C C13C 109.5(6) . .
F34C C16C F35C 107.6(7) . .
F34C C16C F36C 110.8(7) . .
F35C C16C F36C 109.9(8) . .
F34C C16C C13C 110.0(7) . .
F35C C16C C13C 109.4(6) . .
F36C C16C C13C 109.1(6) . .
O3D Al1D O1D 109.9(8) . .
O3D Al1D O2D 112.8(8) . .
O1D Al1D O2D 107.6(7) . .
O3D Al1D O4D 107.8(7) . .
O1D Al1D O4D 111.1(8) . .
O2D Al1D O4D 107.6(8) . .
C1D O1D Al1D 148.0(8) . .
O1D C1D C3D 111.2(8) . .
O1D C1D C2D 110.4(8) . .
C3D C1D C2D 110.1(7) . .
O1D C1D C4D 109.1(7) . .
C3D C1D C4D 108.5(7) . .
C2D C1D C4D 107.5(7) . .
F1D C2D F2D 108.1(9) . .
F1D C2D F3D 108.5(9) . .
F2D C2D F3D 107.1(9) . .
F1D C2D C1D 112.7(8) . .
F2D C2D C1D 110.9(8) . .
F3D C2D C1D 109.4(8) . .
F4D C3D F5D 107.2(10) . .
F4D C3D F6D 106.6(9) . .
F5D C3D F6D 107.8(9) . .
F4D C3D C1D 112.8(9) . .
F5D C3D C1D 111.2(8) . .
F6D C3D C1D 111.0(8) . .
F9D C4D F8D 108.2(10) . .
F9D C4D F7D 109.6(10) . .
F8D C4D F7D 106.9(8) . .
F9D C4D C1D 110.1(9) . .
F8D C4D C1D 110.9(8) . .
F7D C4D C1D 111.0(8) . .
C5D O2D Al1D 146.2(8) . .
O2D C5D C7D 109.2(8) . .
O2D C5D C6D 109.1(8) . .
C7D C5D C6D 109.7(7) . .
O2D C5D C8D 109.9(8) . .
C7D C5D C8D 109.7(7) . .
C6D C5D C8D 109.3(7) . .
F10D C6D F11D 107.2(9) . .
F10D C6D F12D 109.7(9) . .
F11D C6D F12D 108.1(9) . .
F10D C6D C5D 112.9(9) . .
F11D C6D C5D 110.1(8) . .
F12D C6D C5D 108.8(8) . .
F14D C7D F15D 108.1(9) . .
F14D C7D F13D 107.3(9) . .
F15D C7D F13D 108.1(9) . .
F14D C7D C5D 110.9(8) . .
F15D C7D C5D 110.8(9) . .
F13D C7D C5D 111.5(8) . .
F17D C8D F16D 107.8(8) . .
F17D C8D F18D 109.6(9) . .
F16D C8D F18D 106.2(9) . .
F17D C8D C5D 110.3(8) . .
F16D C8D C5D 111.1(8) . .
F18D C8D C5D 111.7(8) . .
C9D O3D Al1D 150.8(8) . .
O3D C9D C10D 110.6(8) . .
O3D C9D C11D 108.2(8) . .
C10D C9D C11D 112.4(8) . .
O3D C9D C12D 105.3(8) . .
C10D C9D C12D 109.5(8) . .
C11D C9D C12D 110.6(8) . .
F21D C10D F19D 105.9(10) . .
F21D C10D F20D 108.0(10) . .
F19D C10D F20D 108.4(10) . .
F21D C10D C9D 112.8(9) . .
F19D C10D C9D 110.1(9) . .
F20D C10D C9D 111.4(8) . .
F24D C11D F22D 111.9(10) . .
F24D C11D F23D 104.7(11) . .
F22D C11D F23D 103.8(10) . .
F24D C11D C9D 114.1(9) . .
F22D C11D C9D 112.5(10) . .
F23D C11D C9D 109.0(9) . .
F27D C12D F26D 112.4(10) . .
F27D C12D F25D 109.2(10) . .
F26D C12D F25D 106.6(9) . .
F27D C12D C9D 110.1(9) . .
F26D C12D C9D 110.5(9) . .
F25D C12D C9D 107.9(9) . .
C13D O4D Al1D 150.3(9) . .
O4D C13D C16D 110.6(8) . .
O4D C13D C14D 108.5(8) . .
C16D C13D C14D 110.7(8) . .
O4D C13D C15D 108.8(8) . .
C16D C13D C15D 109.4(8) . .
C14D C13D C15D 108.8(8) . .
F29D C14D F28D 108.2(10) . .
F29D C14D F30D 109.3(12) . .
F28D C14D F30D 109.0(11) . .
F29D C14D C13D 110.6(9) . .
F28D C14D C13D 111.3(9) . .
F30D C14D C13D 108.5(11) . .
F33D C15D F32D 109.7(10) . .
F33D C15D F31D 106.9(8) . .
F32D C15D F31D 108.0(10) . .
F33D C15D C13D 110.1(8) . .
F32D C15D C13D 111.0(9) . .
F31D C15D C13D 111.0(9) . .
F36D C16D F35D 108.9(10) . .
F36D C16D F34D 106.0(9) . .
F35D C16D F34D 106.8(10) . .
F36D C16D C13D 112.1(9) . .
F35D C16D C13D 111.4(9) . .
F34D C16D C13D 111.4(9) . .
Cl1 C32 Cl2 113.5(3) . .
Cl1 C32 H32A 108.9 . .
Cl2 C32 H32A 108.9 . .
Cl1 C32 H32B 108.9 . .
Cl2 C32 H32B 108.9 . .
H32A C32 H32B 107.7 . .
O5A C21A C26A 124.9(3) . .
O5A C21A C22A 115.0(3) . .
C26A C21A C22A 120.1(3) . .
C23A C22A C21A 120.1(3) . .
C23A C22A H22A 120.0 . .
C21A C22A H22A 120.0 . .
C22A C23A C24A 120.4(3) . .
C22A C23A H23A 119.8 . .
C24A C23A H23A 119.8 . .
C25A C24A C23A 118.7(3) . .
C25A C24A C17A 119.4(4) . .
C23A C24A C17A 121.9(4) . .
C25A C24A C17C 123.8(9) . .
C23A C24A C17C 117.0(9) . .
C17A C24A C17C 9(2) . .
C26A C25A C24A 120.8(3) . .
C26A C25A H25A 119.6 . .
C24A C25A H25A 119.6 . .
C25A C26A C21A 120.0(3) . .
C25A C26A H26A 120.0 . .
C21A C26A H26A 120.0 . .
O5A C27A H27G 109.5 . .
O5A C27A H27H 109.5 . .
H27G C27A H27H 109.5 . .
O5A C27A H27I 109.5 . .
H27G C27A H27I 109.5 . .
H27H C27A H27I 109.5 . .
C21A O5A C27A 118.3(3) . .

loop_
_geom_bond_atom_site_label_1
_geom_bond_atom_site_label_2
_geom_bond_distance
_geom_bond_site_symmetry_2
C28A C28B 1.356(7) .
C28A C19A 1.437(6) .
C28A C29A 1.502(7) .
C28B C19B 1.438(6) .
C28B C29B 1.505(6) .
C29B C31A 1.544(7) .
C29B H29A 0.9900 .
C29B H29B 0.9900 .
C31A C29A 1.535(7) .
C31A H31A 0.9900 .
C31A H31B 0.9900 .
C29A H29C 0.9900 .
C29A H29D 0.9900 .
S1A C17A 1.710(6) .
S1A C20A 1.831(5) .
C17A C18A 1.426(7) .
C17A C24A 1.427(7) .
C18A C19A 1.348(7) .
C18A H18A 0.9500 .
C19A C20A 1.515(6) .
C20A C30A 1.534(7) .
C20A C20B 1.545(6) .
C30A H30A 0.9800 .
C30A H30B 0.9800 .
C30A H30C 0.9800 .
S1B C17B 1.717(6) .
S1B C20B 1.831(4) .
C17B C24B 1.418(7) .
C17B C18B 1.432(7) .
C18B C19B 1.345(7) .
C18B H18B 0.9500 .
C19B C20B 1.515(6) .
C20B C30B 1.531(7) .
C30B H30D 0.9800 .
C30B H30E 0.9800 .
C30B H30F 0.9800 .
C21B O5B 1.337(7) .
C21B C22B 1.403(7) .
C21B C26B 1.407(7) .
C22B C23B 1.364(7) .
C22B H22B 0.9500 .
C23B C24B 1.413(7) .
C23B H23B 0.9500 .
C24B C25B 1.423(7) .
C25B C26B 1.346(8) .
C25B H25B 0.9500 .
C26B H26B 0.9500 .
O5B C27B 1.437(8) .
C27B H27A 0.9800 .
C27B H27B 0.9800 .
C27B H27C 0.9800 .
C28C C28D 1.350(17) .
C28C C19C 1.437(15) .
C28C C29C 1.498(15) .
C28D C19D 1.438(15) .
C28D C29D 1.504(15) .
C29D C31C 1.519(15) .
C29D H29E 0.9900 .
C29D H29F 0.9900 .
C31C C29C 1.523(16) .
C31C H31C 0.9900 .
C31C H31D 0.9900 .
C29C H29G 0.9900 .
C29C H29H 0.9900 .
S1C C17C 1.710(15) .
S1C C20C 1.831(12) .
C17C C18C 1.433(15) .
C17C C24A 1.449(13) .
C18C C19C 1.341(15) .
C18C H18C 0.9500 .
C19C C20C 1.537(13) .
C20C C30C 1.524(12) .
C20C C20D 1.535(12) .
C30C H30G 0.9800 .
C30C H30H 0.9800 .
C30C H30I 0.9800 .
S1D C17D 1.710(15) .
S1D C20D 1.832(11) .
C17D C24D 1.428(16) .
C17D C18D 1.430(15) .
C18D C19D 1.334(15) .
C18D H18D 0.9500 .
C19D C20D 1.528(13) .
C20D C30D 1.529(12) .
C30D H30J 0.9800 .
C30D H30K 0.9800 .
C30D H30L 0.9800 .
C21D O5D 1.327(18) .
C21D C26D 1.405(15) .
C21D C22D 1.410(15) .
C22D C23D 1.355(16) .
C22D H22D 0.9500 .
C23D C24D 1.414(15) .
C23D H23D 0.9500 .
C24D C25D 1.420(14) .
C25D C26D 1.347(16) .
C25D H25D 0.9500 .
C26D H26D 0.9500 .
O5D C27D 1.439(18) .
C27D H27D 0.9800 .
C27D H27E 0.9800 .
C27D H27F 0.9800 .
Al1A O4A 1.718(5) .
Al1A O2A 1.725(5) .
Al1A O1A 1.726(5) .
Al1A O3A 1.726(4) .
O1A C1A 1.346(6) .
C1A C2A 1.537(8) .
C1A C3A 1.544(7) .
C1A C4A 1.558(7) .
C2A F3A 1.320(7) .
C2A F2A 1.326(8) .
C2A F1A 1.339(7) .
C3A F4A 1.325(7) .
C3A F5A 1.328(7) .
C3A F6A 1.334(7) .
C4A F8A 1.290(7) .
C4A F7A 1.325(7) .
C4A F9A 1.352(9) .
O2A C5A 1.349(5) .
C5A C6A 1.544(6) .
C5A C8A 1.547(6) .
C5A C7A 1.553(6) .
C6A F10A 1.324(6) .
C6A F11A 1.345(6) .
C6A F12A 1.348(6) .
C7A F13A 1.321(5) .
C7A F15A 1.330(6) .
C7A F14A 1.333(6) .
C8A F18A 1.323(5) .
C8A F17A 1.330(5) .
C8A F16A 1.334(5) .
O3A C9A 1.356(6) .
C9A C11A 1.535(8) .
C9A C12A 1.547(7) .
C9A C10A 1.552(7) .
C10A F21A 1.323(8) .
C10A F19A 1.331(7) .
C10A F20A 1.343(8) .
C11A F24A 1.332(7) .
C11A F23A 1.347(7) .
C11A F22A 1.358(7) .
C12A F26A 1.316(7) .
C12A F25A 1.344(6) .
C12A F27A 1.344(7) .
O4A C13A 1.361(6) .
C13A C15A 1.541(7) .
C13A C14A 1.542(7) .
C13A C16A 1.543(7) .
C14A F29A 1.323(7) .
C14A F28A 1.334(7) .
C14A F30A 1.335(7) .
C15A F32A 1.318(6) .
C15A F31A 1.337(6) .
C15A F33A 1.340(6) .
C16A F35A 1.314(7) .
C16A F36A 1.322(7) .
C16A F34A 1.330(7) .
Al1B O4B 1.719(13) .
Al1B O3B 1.719(13) .
Al1B O1B 1.720(13) .
Al1B O2B 1.727(13) .
O1B C1B 1.356(14) .
C1B C3B 1.534(14) .
C1B C2B 1.541(14) .
C1B C4B 1.547(13) .
C2B F2B 1.314(13) .
C2B F1B 1.331(13) .
C2B F3B 1.348(13) .
C3B F4B 1.328(13) .
C3B F6B 1.328(13) .
C3B F5B 1.338(13) .
C4B F9B 1.314(13) .
C4B F7B 1.321(13) .
C4B F8B 1.333(13) .
O2B C5B 1.355(13) .
C5B C8B 1.541(13) .
C5B C6B 1.545(13) .
C5B C7B 1.555(13) .
C6B F10B 1.342(13) .
C6B F12B 1.345(13) .
C6B F11B 1.348(13) .
C7B F13B 1.307(12) .
C7B F15B 1.319(12) .
C7B F14B 1.345(13) .
C8B F17B 1.328(12) .
C8B F16B 1.329(12) .
C8B F18B 1.339(12) .
O3B C9B 1.335(14) .
C9B C10B 1.537(14) .
C9B C11B 1.557(14) .
C9B C12B 1.557(14) .
C10B F21B 1.325(13) .
C10B F19B 1.341(13) .
C10B F20B 1.349(13) .
C11B F23B 1.321(13) .
C11B F24B 1.335(13) .
C11B F22B 1.344(14) .
C12B F26B 1.321(13) .
C12B F25B 1.328(13) .
C12B F27B 1.347(13) .
O4B C13B 1.351(13) .
C13B C15B 1.536(13) .
C13B C14B 1.542(13) .
C13B C16B 1.546(13) .
C14B F30B 1.324(13) .
C14B F28B 1.325(13) .
C14B F29B 1.335(13) .
C15B F32B 1.325(13) .
C15B F31B 1.334(13) .
C15B F33B 1.337(13) .
C16B F34B 1.296(13) .
C16B F36B 1.332(13) .
C16B F35B 1.337(13) .
Al1C O3C 1.715(7) .
Al1C O4C 1.719(7) .
Al1C O1C 1.727(7) .
Al1C O2C 1.729(7) .
O1C C1C 1.354(6) .
C1C C4C 1.547(7) .
C1C C2C 1.548(8) .
C1C C3C 1.548(8) .
C2C F2C 1.320(6) .
C2C F1C 1.329(6) .
C2C F3C 1.341(6) .
C3C F4C 1.329(6) .
C3C F5C 1.339(7) .
C3C F6C 1.341(8) .
C4C F9C 1.315(8) .
C4C F8C 1.336(6) .
C4C F7C 1.339(6) .
O2C C5C 1.355(7) .
C5C C7C 1.545(8) .
C5C C6C 1.554(7) .
C5C C8C 1.558(8) .
C6C F12C 1.326(6) .
C6C F10C 1.332(6) .
C6C F11C 1.337(7) .
C7C F15C 1.315(7) .
C7C F14C 1.328(6) .
C7C F13C 1.336(6) .
C8C F17C 1.319(7) .
C8C F18C 1.334(7) .
C8C F16C 1.345(7) .
O3C C9C 1.347(7) .
C9C C11C 1.520(9) .
C9C C10C 1.524(9) .
C9C C12C 1.572(10) .
C10C F20C 1.269(10) .
C10C F19C 1.355(9) .
C10C F21C 1.360(10) .
C11C F23C 1.312(9) .
C11C F22C 1.334(8) .
C11C F24C 1.381(10) .
C12C F26C 1.316(9) .
C12C F25C 1.362(9) .
C12C F27C 1.373(10) .
O4C C13C 1.354(7) .
C13C C15C 1.539(10) .
C13C C16C 1.541(9) .
C13C C14C 1.546(9) .
C14C F29C 1.346(9) .
C14C F28C 1.353(9) .
C14C F30C 1.355(9) .
C15C F32C 1.339(9) .
C15C F31C 1.361(8) .
C15C F33C 1.368(8) .
C16C F34C 1.338(9) .
C16C F35C 1.348(9) .
C16C F36C 1.350(10) .
Al1D O3D 1.704(12) .
Al1D O1D 1.719(12) .
Al1D O2D 1.721(12) .
Al1D O4D 1.733(11) .
O1D C1D 1.345(11) .
C1D C3D 1.532(12) .
C1D C2D 1.539(12) .
C1D C4D 1.567(12) .
C2D F1D 1.317(11) .
C2D F2D 1.321(11) .
C2D F3D 1.335(11) .
C3D F4D 1.328(11) .
C3D F5D 1.336(11) .
C3D F6D 1.345(11) .
C4D F9D 1.318(12) .
C4D F8D 1.325(11) .
C4D F7D 1.325(10) .
O2D C5D 1.351(11) .
C5D C7D 1.540(12) .
C5D C6D 1.548(12) .
C5D C8D 1.554(12) .
C6D F10D 1.321(11) .
C6D F11D 1.331(11) .
C6D F12D 1.345(11) .
C7D F14D 1.325(11) .
C7D F15D 1.333(11) .
C7D F13D 1.333(10) .
C8D F17D 1.327(11) .
C8D F16D 1.331(11) .
C8D F18D 1.332(11) .
O3D C9D 1.377(12) .
C9D C10D 1.514(12) .
C9D C11D 1.518(12) .
C9D C12D 1.539(12) .
C10D F21D 1.311(12) .
C10D F19D 1.319(12) .
C10D F20D 1.334(12) .
C11D F24D 1.280(12) .
C11D F22D 1.347(12) .
C11D F23D 1.373(12) .
C12D F27D 1.305(12) .
C12D F26D 1.355(11) .
C12D F25D 1.387(12) .
O4D C13D 1.346(11) .
C13D C16D 1.536(13) .
C13D C14D 1.549(13) .
C13D C15D 1.556(13) .
C14D F29D 1.339(12) .
C14D F28D 1.354(11) .
C14D F30D 1.364(13) .
C15D F33D 1.344(11) .
C15D F32D 1.346(12) .
C15D F31D 1.347(11) .
C16D F36D 1.339(12) .
C16D F35D 1.342(12) .
C16D F34D 1.357(11) .
C32 Cl1 1.735(6) .
C32 Cl2 1.753(6) .
C32 H32A 0.9900 .
C32 H32B 0.9900 .
C21A O5A 1.340(4) .
C21A C26A 1.389(5) .
C21A C22A 1.399(5) .
C22A C23A 1.366(5) .
C22A H22A 0.9500 .
C23A C24A 1.407(5) .
C23A H23A 0.9500 .
C24A C25A 1.405(5) .
C25A C26A 1.367(5) .
C25A H25A 0.9500 .
C26A H26A 0.9500 .
C27A O5A 1.433(5) .
C27A H27G 0.9800 .
C27A H27H 0.9800 .
C27A H27I 0.9800 .
